data_7002389
loop_
_publ_author_name
'Singhal, Nitin K.'
'Mitra, Atanu'
'Rajsekhar, Gudneppanaver'
'Shaikh, Mobin M.'
'Kumar, Subodh'
'Guionneau, Philippe'
'Rao, Chebrolu P.'

_publ_section_title
;
 Role of the orientation of --OH groups in the sensitivity and
 selectivity of the interaction of M2+ with ribosyl- and
 galactosyl-imino-conjugates
;
_journal_issue 39
_journal_name_full 'Dalton Transactions'
_journal_page_first 8432
_journal_page_last 8442
_journal_paper_doi 10.1039/b903668g
_journal_year 2009
_chemical_absolute_configuration unk
_chemical_formula_sum 'C98 H98 Cu6 N6 O32'
_chemical_formula_weight 2253.06
_chemical_name_systematic
;
?
;
_space_group_IT_number 4
_symmetry_cell_setting monoclinic
_symmetry_space_group_name_Hall 'P 2yb'
_symmetry_space_group_name_H-M 'P 1 21 1'
_atom_sites_solution_hydrogens geom
_atom_sites_solution_primary direct
_atom_sites_solution_secondary difmap
_audit_creation_method SHELXL-97
_cell_angle_alpha 90.00
_cell_angle_beta 100.73(2)
_cell_angle_gamma 90.00
_cell_formula_units_Z 2
_cell_length_a 13.893(2)
_cell_length_b 17.144(2)
_cell_length_c 18.831(2)
_cell_measurement_reflns_used 13224
_cell_measurement_temperature 150(2)
_cell_measurement_theta_max 27.48
_cell_measurement_theta_min 1.0
_cell_volume 4406.8(10)
_computing_cell_refinement 'DENZO-SMN (Otwinowski & Minor, 1997)'
_computing_data_collection 'KappaCCD Server Software (Nonius, 1997)'
_computing_data_reduction DENZO-SMN
_computing_molecular_graphics 'ORTEP-3 (Farrugia, 1997) and Mercury (CCDC)'
_computing_publication_material 'shelxl-97 (Sheldrick, 1997)'
_computing_structure_refinement 'SHELXL-97 (Sheldrick, 1997)'
_computing_structure_solution 'Shelxs-97 (Sheldrick, 1990)'
_diffrn_ambient_temperature 150(2)
_diffrn_detector_area_resol_mean 9
_diffrn_measured_fraction_theta_full 0.993
_diffrn_measured_fraction_theta_max 0.993
_diffrn_measurement_device '95mm CCD camera on \k-goniostat'
_diffrn_measurement_device_type KappaCCD
_diffrn_measurement_method CCD
_diffrn_radiation_monochromator 'horizonally mounted graphite crystal'
_diffrn_radiation_source 'fine-focus sealed tube'
_diffrn_radiation_type MoK\a
_diffrn_radiation_wavelength 0.71073
_diffrn_reflns_av_R_equivalents 0.0401
_diffrn_reflns_av_sigmaI/netI 0.0657
_diffrn_reflns_limit_h_max 16
_diffrn_reflns_limit_h_min -17
_diffrn_reflns_limit_k_max 21
_diffrn_reflns_limit_k_min -18
_diffrn_reflns_limit_l_max 23
_diffrn_reflns_limit_l_min -23
_diffrn_reflns_number 25572
_diffrn_reflns_theta_full 26.37
_diffrn_reflns_theta_max 26.37
_diffrn_reflns_theta_min 3.57
_exptl_absorpt_coefficient_mu 1.517
_exptl_absorpt_correction_T_max 0.9703
_exptl_absorpt_correction_T_min 0.8883
_exptl_absorpt_correction_type empirical
_exptl_absorpt_process_details scalepack
_exptl_crystal_colour colorless
_exptl_crystal_density_diffrn 1.698
_exptl_crystal_density_method 'not measured'
_exptl_crystal_description bloc
_exptl_crystal_F_000 2316
_exptl_crystal_size_max 0.08
_exptl_crystal_size_mid 0.02
_exptl_crystal_size_min 0.02
_refine_diff_density_max 1.662
_refine_diff_density_min -0.676
_refine_diff_density_rms 0.102
_refine_ls_abs_structure_details 'Flack H D (1983), Acta Cryst. A39, 876-881'
_refine_ls_abs_structure_Flack 0.008(10)
_refine_ls_extinction_method none
_refine_ls_goodness_of_fit_ref 1.053
_refine_ls_hydrogen_treatment constr
_refine_ls_matrix_type fullcycle
_refine_ls_number_parameters 1279
_refine_ls_number_reflns 16494
_refine_ls_number_restraints 1
_refine_ls_restrained_S_all 1.053
_refine_ls_R_factor_all 0.0639
_refine_ls_R_factor_gt 0.0493
_refine_ls_shift/su_max 0.005
_refine_ls_shift/su_mean 0.001
_refine_ls_structure_factor_coef Fsqd
_refine_ls_weighting_details 'calc w=1/[\s^2^(Fo^2^)+(0.0627P)^2^+3.5175P] where P=(Fo^2^+2Fc^2^)/3'
_refine_ls_weighting_scheme calc
_refine_ls_wR_factor_gt 0.1155
_refine_ls_wR_factor_ref 0.1249
_reflns_number_gt 14108
_reflns_number_total 16494
_reflns_threshold_expression >2sigma(I)
_cod_data_source_file b903668g.txt
_cod_data_source_block rajxrd09
_cod_original_cell_volume 4406.6(10)
_cod_original_sg_symbol_H-M P21
_cod_database_code 7002389

loop_
_symmetry_equiv_pos_as_xyz
'x, y, z'
'-x, y+1/2, -z'

loop_
_atom_site_label
_atom_site_type_symbol
_atom_site_fract_x
_atom_site_fract_y
_atom_site_fract_z
_atom_site_U_iso_or_equiv
_atom_site_adp_type
_atom_site_occupancy
_atom_site_symmetry_multiplicity
_atom_site_calc_flag
_atom_site_refinement_flags
_atom_site_disorder_assembly
_atom_site_disorder_group
C60 C 0.6215(4) 0.7156(3) 0.2985(3) 0.0247(12) Uani 1 1 d . . .
H60 H 0.5569 0.7430 0.2926 0.030 Uiso 1 1 calc R . .
C61 C 0.6065(4) 0.6366(3) 0.2613(3) 0.0240(12) Uani 1 1 d . . .
H61 H 0.5556 0.6081 0.2823 0.029 Uiso 1 1 calc R . .
C62 C 0.6996(4) 0.5869(3) 0.2747(3) 0.0259(12) Uani 1 1 d . . .
H62 H 0.6814 0.5335 0.2552 0.031 Uiso 1 1 calc R . .
C63 C 0.7516(5) 0.6524(3) 0.3884(3) 0.0329(14) Uani 1 1 d . . .
H63A H 0.8029 0.6820 0.3699 0.039 Uiso 1 1 calc R . .
H63B H 0.7752 0.6422 0.4405 0.039 Uiso 1 1 calc R . .
C64 C 0.6584(5) 0.6997(3) 0.3784(3) 0.0319(13) Uani 1 1 d . . .
H64 H 0.6076 0.6686 0.3971 0.038 Uiso 1 1 calc R . .
C65 C 0.8658(4) 0.8856(3) 0.1857(3) 0.0258(12) Uani 1 1 d . . .
H65 H 0.8827 0.8566 0.1436 0.031 Uiso 1 1 calc R . .
C66 C 0.8185(4) 0.9631(3) 0.1590(3) 0.0283(12) Uani 1 1 d . . .
H66 H 0.8647 0.9911 0.1330 0.034 Uiso 1 1 calc R . .
C67 C 0.8023(4) 1.0151(3) 0.2226(3) 0.0251(13) Uani 1 1 d . . .
H67 H 0.7812 1.0676 0.2021 0.030 Uiso 1 1 calc R . .
C68 C 0.9369(5) 0.9540(3) 0.3006(3) 0.0320(13) Uani 1 1 d . . .
H68A H 0.8926 0.9254 0.3270 0.038 Uiso 1 1 calc R . .
H68B H 0.9981 0.9661 0.3350 0.038 Uiso 1 1 calc R . .
C69 C 0.7270(4) 0.2735(3) -0.0740(3) 0.0263(12) Uani 1 1 d . . .
H69 H 0.7483 0.2871 -0.1204 0.032 Uiso 1 1 calc R . .
C70 C 0.6368(4) 0.2235(3) -0.0930(3) 0.0248(11) Uani 1 1 d . . .
H70 H 0.6523 0.1802 -0.1248 0.030 Uiso 1 1 calc R . .
C71 C 0.7814(4) 0.1956(3) 0.0320(3) 0.0302(13) Uani 1 1 d . . .
H71A H 0.7654 0.2361 0.0655 0.036 Uiso 1 1 calc R . .
H71B H 0.8386 0.1658 0.0573 0.036 Uiso 1 1 calc R . .
C72 C 0.6946(4) 0.1411(3) 0.0111(3) 0.0288(13) Uani 1 1 d . . .
H72 H 0.7116 0.1019 -0.0239 0.035 Uiso 1 1 calc R . .
C73 C 1.0952(5) 0.2838(3) 0.2756(3) 0.0318(13) Uani 1 1 d . . .
H73 H 1.1114 0.2932 0.2267 0.038 Uiso 1 1 calc R . .
C74 C 1.0152(4) 0.2203(3) 0.2670(3) 0.0292(12) Uani 1 1 d . . .
H74 H 1.0424 0.1741 0.2450 0.035 Uiso 1 1 calc R . .
C75 C 1.1656(5) 0.2353(4) 0.3910(4) 0.0416(15) Uani 1 1 d . . .
H75A H 1.1418 0.2814 0.4141 0.050 Uiso 1 1 calc R . .
H75B H 1.2283 0.2184 0.4212 0.050 Uiso 1 1 calc R . .
C77 C 0.3105(4) 0.3222(3) 0.1232(3) 0.0262(12) Uani 1 1 d . . .
H77 H 0.2404 0.3069 0.1202 0.031 Uiso 1 1 calc R . .
C78 C 0.3152(4) 0.3713(3) 0.0570(3) 0.0271(11) Uani 1 1 d . . .
H78 H 0.2658 0.4140 0.0551 0.032 Uiso 1 1 calc R . .
C79 C 0.4159(4) 0.4093(3) 0.0627(3) 0.0239(11) Uani 1 1 d . . .
H79 H 0.4139 0.4457 0.0209 0.029 Uiso 1 1 calc R . .
C80 C 0.4362(4) 0.4561(3) 0.1318(3) 0.0268(12) Uani 1 1 d . . .
H80 H 0.3827 0.4954 0.1299 0.032 Uiso 1 1 calc R . .
C81 C 0.4333(4) 0.4017(3) 0.1958(3) 0.0285(13) Uani 1 1 d . . .
H81A H 0.4844 0.3611 0.1980 0.034 Uiso 1 1 calc R . .
H81B H 0.4467 0.4319 0.2414 0.034 Uiso 1 1 calc R . .
C82 C 0.6071(4) 0.1861(3) -0.0259(3) 0.0223(11) Uani 1 1 d . . .
H82 H 0.5512 0.1494 -0.0416 0.027 Uiso 1 1 calc R . .
C83 C 0.6927(4) 0.3882(3) 0.4248(3) 0.0286(12) Uani 1 1 d . . .
H83 H 0.6493 0.4336 0.4300 0.034 Uiso 1 1 calc R . .
C84 C 0.6880(4) 0.3309(3) 0.4864(3) 0.0286(13) Uani 1 1 d . . .
H84 H 0.6172 0.3207 0.4864 0.034 Uiso 1 1 calc R . .
C85 C 0.7960(4) 0.4185(3) 0.4281(3) 0.0259(12) Uani 1 1 d . . .
H85 H 0.7943 0.4598 0.3904 0.031 Uiso 1 1 calc R . .
C86 C 0.8299(5) 0.4552(4) 0.5013(3) 0.0330(14) Uani 1 1 d . . .
H86 H 0.7830 0.4977 0.5077 0.040 Uiso 1 1 calc R . .
C87 C 0.8268(5) 0.3940(4) 0.5585(3) 0.0357(14) Uani 1 1 d . . .
H87A H 0.8708 0.3502 0.5519 0.043 Uiso 1 1 calc R . .
H87B H 0.8501 0.4168 0.6070 0.043 Uiso 1 1 calc R . .
C90 C 0.9602(5) 0.9034(3) 0.2392(3) 0.0314(13) Uani 1 1 d . . .
H90 H 1.0047 0.9335 0.2133 0.038 Uiso 1 1 calc R . .
C93 C 0.9953(4) 0.1937(3) 0.3398(3) 0.0219(11) Uani 1 1 d . . .
H93 H 0.9508 0.1474 0.3324 0.026 Uiso 1 1 calc R . .
C94 C 1.0912(5) 0.1701(3) 0.3861(3) 0.0320(13) Uani 1 1 d . . .
H94 H 1.1171 0.1240 0.3632 0.038 Uiso 1 1 calc R . .
C96 C 1.0638(5) 0.4634(4) 0.0665(3) 0.0417(16) Uani 1 1 d . . .
H96 H 1.1166 0.4727 0.0419 0.050 Uiso 1 1 calc R . .
C99 C 0.7625(4) 0.4073(3) -0.0496(2) 0.0186(11) Uani 1 1 d . . .
H99 H 0.8113 0.3972 -0.0777 0.022 Uiso 1 1 calc R . .
C100 C 0.3364(4) 0.1897(3) 0.1580(3) 0.0209(11) Uani 1 1 d . . .
H100 H 0.2816 0.1996 0.1802 0.025 Uiso 1 1 calc R . .
C101 C 0.8292(4) 0.5645(3) 0.2118(3) 0.0248(12) Uani 1 1 d . . .
H101 H 0.8127 0.5117 0.2193 0.030 Uiso 1 1 calc R . .
C102 C 0.6716(4) 1.0379(3) 0.2830(3) 0.0255(12) Uani 1 1 d . . .
H102 H 0.6875 1.0906 0.2748 0.031 Uiso 1 1 calc R . .
C105 C 0.7007(6) 0.3247(7) 0.1953(4) 0.075(3) Uani 1 1 d . . .
H4M H 0.6862 0.2687 0.1948 0.090 Uiso 1 1 calc R . .
H5M H 0.7181 0.3398 0.1492 0.090 Uiso 1 1 calc R . .
H6M H 0.6428 0.3541 0.2026 0.090 Uiso 1 1 calc R . .
C106 C 1.0597(6) 0.3077(4) 0.5528(4) 0.057(2) Uani 1 1 d . . .
H1M H 1.0361 0.3541 0.5245 0.068 Uiso 1 1 calc R . .
H2M H 1.1240 0.2928 0.5429 0.068 Uiso 1 1 calc R . .
H3M H 1.0653 0.3192 0.6044 0.068 Uiso 1 1 calc R . .
N1 N 0.7239(4) 0.9855(3) 0.2575(2) 0.0261(10) Uani 1 1 d . . .
N2 N 0.7759(4) 0.6175(3) 0.2367(3) 0.0277(11) Uani 1 1 d . . .
N3 N 0.7063(3) 0.3477(2) -0.0396(2) 0.0195(9) Uani 1 1 d . . .
N5 N 0.3675(3) 0.2486(3) 0.1242(2) 0.0226(9) Uani 1 1 d . . .
O5 O 0.6102(3) 0.8877(2) 0.3279(2) 0.0309(9) Uani 1 1 d . . .
O6 O 0.9133(3) 0.7156(2) 0.1934(2) 0.0320(9) Uani 1 1 d . . .
O7 O 0.6871(3) 0.7620(2) 0.26740(19) 0.0253(9) Uani 1 1 d . . .
O8 O 0.8001(3) 0.8401(2) 0.2171(2) 0.0238(8) Uani 1 1 d . . .
O9 O 0.5020(3) 0.1368(2) 0.0970(2) 0.0245(8) Uani 1 1 d . . .
O10 O 0.5781(3) 0.2445(2) 0.01842(17) 0.0194(7) Uani 1 1 d . . .
O11 O 0.4895(3) 0.3519(2) 0.06016(18) 0.0204(8) Uani 1 1 d . . .
O12 O 0.6226(3) 0.4602(2) 0.03595(19) 0.0222(8) Uani 1 1 d . . .
O15 O 0.7334(3) 0.5796(2) 0.3500(2) 0.0305(9) Uani 1 1 d . . .
O16 O 0.5691(3) 0.6469(2) 0.18594(19) 0.0287(9) Uani 1 1 d . . .
H16O H 0.5437 0.6051 0.1684 0.034 Uiso 1 1 calc R . .
O17 O 0.6775(4) 0.7691(2) 0.4210(2) 0.0406(11) Uani 1 1 d . . .
H17O H 0.7151 0.7585 0.4602 0.049 Uiso 1 1 calc R . .
O18 O 0.8907(3) 1.0255(2) 0.2713(2) 0.0317(9) Uani 1 1 d . . .
O20 O 0.5607(3) 0.2690(2) -0.1342(2) 0.0339(10) Uani 1 1 d . . .
H20O H 0.5123 0.2404 -0.1498 0.041 Uiso 1 1 calc R . .
O21 O 0.8055(3) 0.2323(2) -0.0310(2) 0.0316(9) Uani 1 1 d . . .
O22 O 0.6786(3) 0.0997(2) 0.0749(2) 0.0332(10) Uani 1 1 d . . .
H22O H 0.6210 0.1076 0.0811 0.050 Uiso 1 1 calc R . .
O24 O 1.1812(3) 0.2555(2) 0.3209(3) 0.0412(11) Uani 1 1 d . . .
O25 O 0.9294(3) 0.2418(3) 0.2189(2) 0.0401(10) Uani 1 1 d . . .
H25O H 0.9311 0.2897 0.2099 0.048 Uiso 1 1 calc R . .
O26 O 0.2883(3) 0.3259(2) -0.0055(2) 0.0360(10) Uani 1 1 d . . .
H26O H 0.2781 0.3551 -0.0419 0.043 Uiso 1 1 calc R . .
O27 O 0.5285(3) 0.4972(2) 0.1428(2) 0.0312(9) Uani 1 1 d . . .
H27O H 0.5640 0.4786 0.1154 0.037 Uiso 1 1 calc R . .
O28 O 0.3380(3) 0.3654(2) 0.18760(19) 0.0304(8) Uani 1 1 d . . .
O29 O 0.7277(3) 0.3654(2) 0.5536(2) 0.0341(9) Uani 1 1 d . . .
O30 O 0.6574(3) 0.3520(3) 0.3567(2) 0.0417(10) Uani 1 1 d . . .
H30O H 0.6191 0.3826 0.3303 0.050 Uiso 1 1 calc R . .
O31 O 0.9254(3) 0.4880(3) 0.5099(2) 0.0447(12) Uani 1 1 d . . .
H31O H 0.9216 0.5368 0.5126 0.054 Uiso 1 1 calc R . .
O32 O 1.0115(3) 0.8375(2) 0.2712(2) 0.0415(11) Uani 1 1 d . . .
H32O H 0.9915 0.7975 0.2471 0.050 Uiso 1 1 calc R . .
O33 O 0.7314(3) 0.9495(2) 0.10904(19) 0.0295(9) Uani 1 1 d . . .
H33O H 0.7068 0.9924 0.0934 0.035 Uiso 1 1 calc R . .
O34 O 1.0837(3) 0.1495(2) 0.4584(2) 0.0376(10) Uani 1 1 d . . .
H34O H 1.0373 0.1743 0.4707 0.045 Uiso 1 1 calc R . .
O40 O 0.7801(4) 0.3413(4) 0.2524(3) 0.0708(17) Uani 1 1 d . . .
H40 H 0.7657 0.3273 0.2919 0.085 Uiso 1 1 calc R . .
O41 O 0.9951(5) 0.2478(3) 0.5341(3) 0.0677(15) Uani 1 1 d . . .
H41 H 0.9463 0.2640 0.5047 0.081 Uiso 1 1 calc R . .
C1 C 1.1761(4) 0.5565(3) 0.2930(3) 0.0232(11) Uani 1 1 d . . .
C2 C 1.2531(4) 0.5389(3) 0.2565(3) 0.0275(12) Uani 1 1 d . . .
H2 H 1.2603 0.4873 0.2400 0.033 Uiso 1 1 calc R . .
C3 C 1.3187(5) 0.5964(3) 0.2445(3) 0.0324(14) Uani 1 1 d . . .
H3 H 1.3712 0.5832 0.2209 0.039 Uiso 1 1 calc R . .
C4 C 1.3088(5) 0.6729(3) 0.2663(3) 0.0343(14) Uani 1 1 d . . .
H4 H 1.3542 0.7116 0.2577 0.041 Uiso 1 1 calc R . .
C5 C 1.2341(5) 0.6919(3) 0.3000(3) 0.0306(13) Uani 1 1 d . . .
H5 H 1.2268 0.7444 0.3141 0.037 Uiso 1 1 calc R . .
C6 C 1.1662(4) 0.6345(3) 0.3145(3) 0.0262(12) Uani 1 1 d . . .
C7 C 1.0884(5) 0.6553(3) 0.3520(3) 0.0286(13) Uani 1 1 d . . .
H7 H 1.0803 0.7082 0.3648 0.034 Uiso 1 1 calc R . .
C8 C 1.0273(4) 0.6005(3) 0.3691(3) 0.0256(12) Uani 1 1 d . . .
H8 H 0.9772 0.6155 0.3944 0.031 Uiso 1 1 calc R . .
C9 C 1.0355(4) 0.5211(3) 0.3505(3) 0.0244(12) Uani 1 1 d . . .
C10 C 1.1070(4) 0.4968(3) 0.3107(3) 0.0214(11) Uani 1 1 d . . .
C11 C 0.7992(4) 0.0917(4) 0.4644(3) 0.0267(12) Uani 1 1 d . . .
C12 C 0.7200(4) 0.1150(3) 0.4981(3) 0.0224(11) Uani 1 1 d . . .
C13 C 0.6666(4) 0.0561(3) 0.5307(3) 0.0220(11) Uani 1 1 d . . .
C14 C 0.6947(4) -0.0228(3) 0.5281(3) 0.0289(13) Uani 1 1 d . . .
C15 C 0.7734(4) -0.0433(3) 0.4933(3) 0.0280(12) Uani 1 1 d . . .
H15 H 0.7916 -0.0966 0.4914 0.034 Uiso 1 1 calc R . .
C16 C 0.8233(5) 0.0112(3) 0.4625(3) 0.0296(13) Uani 1 1 d . . .
H16 H 0.8753 -0.0046 0.4394 0.036 Uiso 1 1 calc R . .
C17 C 0.5875(5) 0.0720(3) 0.5650(3) 0.0309(13) Uani 1 1 d . . .
H17 H 0.5667 0.1245 0.5676 0.037 Uiso 1 1 calc R . .
C18 C 0.5393(5) 0.0151(3) 0.5949(3) 0.0317(13) Uani 1 1 d . . .
H18 H 0.4859 0.0284 0.6175 0.038 Uiso 1 1 calc R . .
C19 C 0.5684(5) -0.0630(3) 0.5924(3) 0.0329(14) Uani 1 1 d . . .
H19 H 0.5346 -0.1028 0.6130 0.040 Uiso 1 1 calc R . .
C20 C 0.6454(4) -0.0814(4) 0.5601(3) 0.0321(13) Uani 1 1 d . . .
H20 H 0.6662 -0.1341 0.5591 0.039 Uiso 1 1 calc R . .
C97 C 0.6921(4) 0.1945(3) 0.4990(3) 0.0223(11) Uani 1 1 d . . .
H97 H 0.6357 0.2050 0.5193 0.027 Uiso 1 1 calc R . .
C98 C 1.1154(4) 0.4182(3) 0.2880(3) 0.0254(12) Uani 1 1 d . . .
H98 H 1.1638 0.4082 0.2596 0.031 Uiso 1 1 calc R . .
Cu1 Cu 0.96481(4) 0.36436(3) 0.36073(3) 0.01996(14) Uani 1 1 d . . .
Cu2 Cu 0.84618(5) 0.24798(3) 0.42923(3) 0.02216(15) Uani 1 1 d . . .
N4 N 1.0642(3) 0.3589(3) 0.3019(2) 0.0239(9) Uani 1 1 d . . .
N6 N 0.7336(3) 0.2551(3) 0.4756(2) 0.0251(10) Uani 1 1 d . . .
O1 O 0.9739(3) 0.4727(2) 0.3720(2) 0.0274(9) Uani 1 1 d . . .
O2 O 0.8511(3) 0.1389(2) 0.4333(2) 0.0307(10) Uani 1 1 d . . .
O3 O 0.9487(3) 0.2547(2) 0.37150(18) 0.0210(8) Uani 1 1 d . . .
O4 O 0.8591(3) 0.3581(2) 0.41381(18) 0.0209(7) Uani 1 1 d . . .
C21 C 0.5701(4) 0.9522(3) 0.3448(3) 0.0264(12) Uani 1 1 d . . .
C22 C 0.5942(4) 1.0264(3) 0.3213(3) 0.0266(12) Uani 1 1 d . . .
C23 C 0.5378(4) 1.0936(3) 0.3381(3) 0.0261(12) Uani 1 1 d . . .
C24 C 0.4653(5) 1.0831(3) 0.3806(3) 0.0310(13) Uani 1 1 d . . .
C25 C 0.4477(5) 1.0078(4) 0.4059(3) 0.0335(14) Uani 1 1 d . . .
H25 H 0.4014 1.0014 0.4367 0.040 Uiso 1 1 calc R . .
C26 C 0.4957(5) 0.9444(3) 0.3870(3) 0.0311(13) Uani 1 1 d . . .
H26 H 0.4794 0.8940 0.4022 0.037 Uiso 1 1 calc R . .
C27 C 0.4104(5) 1.1468(4) 0.3966(4) 0.0444(17) Uani 1 1 d . . .
H27 H 0.3654 1.1397 0.4283 0.053 Uiso 1 1 calc R . .
C28 C 0.4197(5) 1.2201(4) 0.3676(4) 0.0484(17) Uani 1 1 d . . .
H28 H 0.3801 1.2625 0.3773 0.058 Uiso 1 1 calc R . .
C29 C 0.4890(5) 1.2292(4) 0.3239(4) 0.0406(15) Uani 1 1 d . . .
H29 H 0.4960 1.2788 0.3029 0.049 Uiso 1 1 calc R . .
C30 C 0.5477(5) 1.1689(3) 0.3099(3) 0.0345(14) Uani 1 1 d . . .
H30 H 0.5957 1.1779 0.2809 0.041 Uiso 1 1 calc R . .
C31 C 0.9080(4) 0.5763(3) 0.1754(3) 0.0260(12) Uani 1 1 d . . .
C32 C 0.9493(4) 0.6520(3) 0.1699(3) 0.0283(13) Uani 1 1 d . . .
C33 C 1.0315(4) 0.6615(3) 0.1371(3) 0.0308(13) Uani 1 1 d . . .
H33 H 1.0612 0.7115 0.1372 0.037 Uiso 1 1 calc R . .
C34 C 1.0695(5) 0.6002(4) 0.1050(3) 0.0364(15) Uani 1 1 d . . .
H34 H 1.1248 0.6081 0.0828 0.044 Uiso 1 1 calc R . .
C35 C 1.0275(4) 0.5249(3) 0.1046(3) 0.0289(13) Uani 1 1 d . . .
C36 C 0.9493(5) 0.5119(3) 0.1410(3) 0.0286(13) Uani 1 1 d . . .
C37 C 0.9097(5) 0.4344(3) 0.1395(3) 0.0344(14) Uani 1 1 d . . .
H37 H 0.8578 0.4232 0.1644 0.041 Uiso 1 1 calc R . .
C38 C 0.9471(5) 0.3764(4) 0.1020(3) 0.0403(15) Uani 1 1 d . . .
H38 H 0.9204 0.3253 0.1013 0.048 Uiso 1 1 calc R . .
C39 C 1.0234(5) 0.3911(3) 0.0650(3) 0.0394(15) Uani 1 1 d . . .
H39 H 1.0472 0.3504 0.0387 0.047 Uiso 1 1 calc R . .
C40 C 0.4538(4) 0.0894(3) 0.1325(3) 0.0216(11) Uani 1 1 d . . .
C41 C 0.3753(4) 0.1121(3) 0.1656(2) 0.0185(10) Uani 1 1 d . . .
C42 C 0.3279(4) 0.0536(3) 0.2037(3) 0.0206(11) Uani 1 1 d . . .
C43 C 0.3605(4) -0.0254(3) 0.2039(3) 0.0221(11) Uani 1 1 d . . .
C44 C 0.4406(4) -0.0447(3) 0.1701(3) 0.0229(11) Uani 1 1 d . . .
H44 H 0.4628 -0.0972 0.1711 0.027 Uiso 1 1 calc R . .
C45 C 0.4864(4) 0.0109(3) 0.1363(3) 0.0213(11) Uani 1 1 d . . .
H45 H 0.5408 -0.0032 0.1150 0.026 Uiso 1 1 calc R . .
C46 C 0.3112(5) -0.0837(3) 0.2355(3) 0.0271(12) Uani 1 1 d . . .
H46 H 0.3332 -0.1361 0.2348 0.032 Uiso 1 1 calc R . .
C47 C 0.2330(5) -0.0676(3) 0.2670(3) 0.0314(14) Uani 1 1 d . . .
H47 H 0.1985 -0.1081 0.2859 0.038 Uiso 1 1 calc R . .
C48 C 0.2047(5) 0.0106(3) 0.2708(3) 0.0329(14) Uani 1 1 d . . .
H48 H 0.1523 0.0232 0.2948 0.040 Uiso 1 1 calc R . .
C49 C 0.2514(4) 0.0696(3) 0.2406(3) 0.0264(12) Uani 1 1 d . . .
H49 H 0.2313 0.1220 0.2449 0.032 Uiso 1 1 calc R . .
C50 C 0.6892(4) 0.5075(3) 0.0177(3) 0.0208(11) Uani 1 1 d . . .
C51 C 0.6873(4) 0.5859(3) 0.0423(3) 0.0226(12) Uani 1 1 d . . .
H51 H 0.6406 0.6007 0.0708 0.027 Uiso 1 1 calc R . .
C52 C 0.7511(4) 0.6398(3) 0.0258(3) 0.0248(12) Uani 1 1 d . . .
H52 H 0.7484 0.6917 0.0430 0.030 Uiso 1 1 calc R . .
C53 C 0.8217(4) 0.6201(3) -0.0167(3) 0.0237(12) Uani 1 1 d . . .
C54 C 0.8265(4) 0.5428(3) -0.0424(3) 0.0204(11) Uani 1 1 d . . .
C55 C 0.7587(4) 0.4847(3) -0.0234(3) 0.0193(11) Uani 1 1 d . . .
C56 C 0.8962(4) 0.5269(3) -0.0862(3) 0.0261(12) Uani 1 1 d . . .
H56 H 0.9032 0.4750 -0.1024 0.031 Uiso 1 1 calc R . .
C57 C 0.9550(5) 0.5855(3) -0.1060(3) 0.0298(13) Uani 1 1 d . . .
H57 H 1.0004 0.5739 -0.1364 0.036 Uiso 1 1 calc R . .
C58 C 0.9471(4) 0.6626(3) -0.0809(3) 0.0303(13) Uani 1 1 d . . .
H58 H 0.9859 0.7031 -0.0954 0.036 Uiso 1 1 calc R . .
C59 C 0.8842(4) 0.6780(3) -0.0365(3) 0.0274(12) Uani 1 1 d . . .
H59 H 0.8817 0.7293 -0.0178 0.033 Uiso 1 1 calc R . .
Cu3 Cu 0.60088(5) 0.35492(3) 0.01214(3) 0.01853(14) Uani 1 1 d . . .
Cu4 Cu 0.47475(5) 0.24231(3) 0.07397(3) 0.01932(14) Uani 1 1 d . . .
Cu5 Cu 0.70129(5) 0.87447(4) 0.26713(3) 0.02375(15) Uani 1 1 d . . .
Cu6 Cu 0.79574(5) 0.72756(4) 0.22698(3) 0.02451(16) Uani 1 1 d . . .

loop_
_atom_site_aniso_label
_atom_site_aniso_U_11
_atom_site_aniso_U_22
_atom_site_aniso_U_33
_atom_site_aniso_U_23
_atom_site_aniso_U_13
_atom_site_aniso_U_12
C60 0.025(3) 0.021(3) 0.028(3) -0.001(2) 0.006(2) -0.005(2)
C61 0.028(3) 0.020(3) 0.023(2) -0.002(2) 0.004(2) -0.002(2)
C62 0.032(3) 0.017(3) 0.029(3) -0.003(2) 0.005(2) -0.001(2)
C63 0.047(4) 0.026(3) 0.025(3) -0.006(2) 0.003(3) 0.000(3)
C64 0.041(4) 0.029(3) 0.025(3) -0.005(2) 0.004(2) -0.002(3)
C65 0.028(3) 0.015(3) 0.036(3) -0.001(2) 0.012(2) 0.001(2)
C66 0.028(3) 0.026(3) 0.029(3) 0.003(2) 0.002(2) -0.005(2)
C67 0.031(3) 0.010(3) 0.034(3) 0.002(2) 0.004(2) -0.007(2)
C68 0.030(3) 0.025(3) 0.038(3) 0.000(2) -0.001(3) -0.004(3)
C69 0.038(4) 0.017(3) 0.026(3) -0.002(2) 0.010(2) 0.006(2)
C70 0.037(3) 0.015(2) 0.023(2) -0.005(2) 0.008(2) -0.001(2)
C71 0.025(3) 0.025(3) 0.041(3) 0.002(2) 0.005(3) 0.004(2)
C72 0.032(3) 0.023(3) 0.033(3) 0.006(2) 0.012(3) 0.007(3)
C73 0.038(4) 0.024(3) 0.040(3) 0.001(2) 0.023(3) 0.005(3)
C74 0.039(3) 0.024(3) 0.026(3) -0.008(2) 0.010(2) -0.002(3)
C75 0.027(3) 0.030(3) 0.065(4) 0.009(3) 0.001(3) 0.004(3)
C77 0.020(3) 0.016(3) 0.044(3) 0.001(2) 0.009(2) 0.001(2)
C78 0.023(3) 0.018(3) 0.041(3) 0.003(2) 0.009(2) 0.004(2)
C79 0.024(3) 0.018(3) 0.030(3) 0.004(2) 0.007(2) 0.005(2)
C80 0.030(3) 0.015(3) 0.039(3) -0.002(2) 0.014(3) -0.001(2)
C81 0.031(3) 0.030(3) 0.027(3) -0.002(2) 0.011(2) -0.004(2)
C82 0.032(3) 0.014(2) 0.021(2) -0.0011(19) 0.007(2) 0.000(2)
C83 0.022(3) 0.026(3) 0.039(3) 0.002(2) 0.007(2) 0.004(2)
C84 0.027(3) 0.020(3) 0.042(3) -0.004(2) 0.015(3) 0.001(2)
C85 0.024(3) 0.019(3) 0.037(3) -0.002(2) 0.013(2) 0.002(2)
C86 0.035(4) 0.029(3) 0.041(3) -0.009(3) 0.022(3) -0.011(3)
C87 0.036(4) 0.043(4) 0.028(3) -0.009(2) 0.006(3) -0.010(3)
C90 0.030(3) 0.019(3) 0.045(3) 0.002(2) 0.007(3) -0.001(2)
C93 0.024(3) 0.015(2) 0.027(3) -0.003(2) 0.007(2) -0.001(2)
C94 0.028(3) 0.020(3) 0.047(3) 0.004(2) 0.004(3) 0.005(2)
C96 0.035(4) 0.053(4) 0.037(3) 0.005(3) 0.006(3) 0.021(3)
C99 0.024(3) 0.016(2) 0.015(2) 0.0005(18) 0.000(2) -0.003(2)
C100 0.019(3) 0.016(3) 0.028(3) -0.006(2) 0.004(2) -0.004(2)
C101 0.029(3) 0.014(3) 0.029(3) -0.002(2) -0.003(2) -0.001(2)
C102 0.031(3) 0.016(3) 0.028(3) -0.001(2) 0.002(2) -0.001(2)
C105 0.045(5) 0.137(9) 0.038(4) -0.002(5) -0.003(3) 0.011(5)
C106 0.061(6) 0.050(5) 0.059(5) -0.013(4) 0.012(4) -0.002(4)
N1 0.031(3) 0.019(2) 0.029(2) -0.0047(19) 0.007(2) 0.004(2)
N2 0.023(3) 0.025(3) 0.035(3) -0.003(2) 0.005(2) 0.000(2)
N3 0.025(2) 0.014(2) 0.0201(19) -0.0013(16) 0.0057(17) 0.0034(19)
N5 0.019(2) 0.018(2) 0.031(2) -0.0011(19) 0.0076(18) 0.003(2)
O5 0.037(2) 0.020(2) 0.040(2) -0.0003(16) 0.0182(19) 0.0053(18)
O6 0.027(2) 0.023(2) 0.048(2) -0.0004(18) 0.0111(19) 0.0012(18)
O7 0.029(2) 0.018(2) 0.0307(19) 0.0000(15) 0.0093(16) -0.0027(16)
O8 0.027(2) 0.0139(19) 0.0313(19) 0.0010(14) 0.0086(16) -0.0010(15)
O9 0.022(2) 0.0180(19) 0.037(2) 0.0071(16) 0.0144(17) 0.0026(16)
O10 0.0216(19) 0.0138(18) 0.0249(16) -0.0019(14) 0.0102(14) 0.0000(16)
O11 0.0210(19) 0.0136(18) 0.0284(17) 0.0008(15) 0.0095(15) 0.0031(16)
O12 0.030(2) 0.0121(18) 0.0284(19) -0.0027(14) 0.0150(16) -0.0060(16)
O15 0.034(2) 0.023(2) 0.032(2) 0.0022(16) 0.0008(17) 0.0025(17)
O16 0.027(2) 0.027(2) 0.0288(19) -0.0033(16) -0.0026(16) 0.0013(17)
O17 0.060(3) 0.030(2) 0.029(2) -0.0046(16) 0.001(2) 0.005(2)
O18 0.030(2) 0.024(2) 0.039(2) -0.0078(16) -0.0002(18) -0.0025(17)
O20 0.043(3) 0.026(2) 0.0281(19) 0.0038(16) -0.0036(18) -0.0081(18)
O21 0.034(2) 0.0173(19) 0.047(2) 0.0026(17) 0.0161(18) 0.0052(18)
O22 0.035(2) 0.025(2) 0.043(2) 0.0171(17) 0.0132(19) 0.0114(18)
O24 0.023(2) 0.026(2) 0.079(3) 0.002(2) 0.022(2) 0.0047(18)
O25 0.052(3) 0.037(2) 0.0304(19) -0.0008(19) 0.0047(19) 0.002(2)
O26 0.037(3) 0.030(2) 0.037(2) 0.0046(17) -0.0056(19) -0.0093(19)
O27 0.035(2) 0.026(2) 0.035(2) -0.0154(16) 0.0112(18) -0.0102(18)
O28 0.036(2) 0.0227(19) 0.0360(19) -0.0015(17) 0.0150(17) -0.0048(19)
O29 0.040(2) 0.029(2) 0.040(2) -0.0053(19) 0.0244(18) -0.005(2)
O30 0.027(2) 0.051(3) 0.044(2) 0.005(2) -0.0021(18) -0.001(2)
O31 0.041(3) 0.047(3) 0.050(3) -0.019(2) 0.018(2) -0.018(2)
O32 0.033(3) 0.030(2) 0.055(3) 0.0008(19) -0.008(2) 0.0075(19)
O33 0.034(2) 0.023(2) 0.0297(19) 0.0026(15) 0.0006(17) 0.0082(17)
O34 0.035(3) 0.036(2) 0.039(2) 0.0098(18) -0.0006(19) 0.004(2)
O40 0.051(3) 0.115(5) 0.046(3) 0.000(3) 0.008(2) 0.009(3)
O41 0.073(4) 0.064(4) 0.064(3) 0.010(3) 0.008(3) 0.000(3)
C1 0.026(3) 0.023(3) 0.020(2) 0.004(2) 0.003(2) 0.001(2)
C2 0.032(3) 0.022(3) 0.031(3) 0.003(2) 0.012(2) 0.008(2)
C3 0.036(4) 0.029(3) 0.036(3) 0.004(2) 0.015(3) -0.002(3)
C4 0.043(4) 0.025(3) 0.040(3) 0.003(2) 0.019(3) -0.004(3)
C5 0.044(4) 0.020(3) 0.031(3) 0.004(2) 0.014(3) 0.001(3)
C6 0.031(3) 0.022(3) 0.027(3) 0.007(2) 0.010(2) 0.004(2)
C7 0.038(4) 0.020(3) 0.030(3) 0.001(2) 0.012(3) 0.008(3)
C8 0.028(3) 0.022(3) 0.031(3) 0.001(2) 0.016(2) 0.004(2)
C9 0.028(3) 0.021(3) 0.025(3) 0.006(2) 0.007(2) 0.007(2)
C10 0.024(3) 0.021(3) 0.021(2) 0.002(2) 0.008(2) 0.003(2)
C11 0.020(3) 0.036(3) 0.025(3) -0.001(2) 0.005(2) -0.003(2)
C12 0.017(3) 0.023(3) 0.026(3) -0.003(2) 0.002(2) -0.003(2)
C13 0.016(3) 0.024(3) 0.026(3) -0.001(2) 0.003(2) -0.001(2)
C14 0.025(3) 0.027(3) 0.035(3) 0.006(2) 0.006(2) -0.003(2)
C15 0.022(3) 0.023(3) 0.040(3) 0.005(2) 0.009(2) 0.003(2)
C16 0.028(3) 0.025(3) 0.038(3) 0.002(2) 0.012(3) -0.001(2)
C17 0.034(4) 0.025(3) 0.035(3) -0.009(2) 0.007(3) 0.000(3)
C18 0.032(4) 0.029(3) 0.038(3) -0.001(2) 0.016(3) -0.006(3)
C19 0.035(4) 0.029(3) 0.037(3) 0.003(2) 0.011(3) -0.007(3)
C20 0.023(3) 0.031(3) 0.043(3) 0.006(3) 0.006(3) -0.002(3)
C97 0.020(3) 0.023(3) 0.027(3) -0.003(2) 0.010(2) 0.000(2)
C98 0.026(3) 0.027(3) 0.026(3) 0.002(2) 0.011(2) 0.002(2)
Cu1 0.0200(3) 0.0164(3) 0.0244(3) 0.0000(3) 0.0066(2) 0.0017(3)
Cu2 0.0237(4) 0.0179(3) 0.0278(3) -0.0005(3) 0.0123(3) -0.0001(3)
N4 0.028(2) 0.018(2) 0.027(2) 0.0001(19) 0.0091(18) 0.001(2)
N6 0.023(2) 0.021(2) 0.033(2) -0.0005(19) 0.0083(19) 0.000(2)
O1 0.032(2) 0.0180(19) 0.036(2) -0.0025(16) 0.0157(18) -0.0002(17)
O2 0.031(2) 0.020(2) 0.046(2) -0.0038(17) 0.0179(19) -0.0016(17)
O3 0.024(2) 0.0159(18) 0.0245(17) -0.0042(15) 0.0091(15) 0.0017(16)
O4 0.0223(19) 0.0158(18) 0.0264(16) -0.0043(15) 0.0093(14) 0.0034(17)
C21 0.024(3) 0.029(3) 0.026(3) 0.000(2) 0.003(2) 0.001(2)
C22 0.028(3) 0.022(3) 0.029(3) -0.005(2) 0.001(2) -0.001(2)
C23 0.025(3) 0.025(3) 0.026(3) -0.008(2) -0.003(2) -0.003(2)
C24 0.029(3) 0.031(3) 0.030(3) -0.004(2) 0.000(2) 0.001(3)
C25 0.032(4) 0.034(3) 0.036(3) 0.001(3) 0.011(3) 0.002(3)
C26 0.034(4) 0.028(3) 0.033(3) 0.004(2) 0.009(3) 0.000(3)
C27 0.034(4) 0.042(4) 0.061(4) -0.015(3) 0.018(3) 0.005(3)
C28 0.039(4) 0.033(4) 0.075(5) -0.006(3) 0.018(4) 0.008(3)
C29 0.038(4) 0.026(3) 0.057(4) -0.003(3) 0.006(3) 0.001(3)
C30 0.033(4) 0.027(3) 0.043(3) -0.003(3) 0.006(3) 0.003(3)
C31 0.026(3) 0.021(3) 0.027(3) 0.000(2) -0.004(2) 0.004(2)
C32 0.027(3) 0.027(3) 0.029(3) -0.002(2) -0.002(2) 0.009(3)
C33 0.026(3) 0.024(3) 0.043(3) 0.001(2) 0.007(3) 0.000(2)
C34 0.025(3) 0.042(4) 0.045(3) 0.001(3) 0.014(3) 0.004(3)
C35 0.031(3) 0.026(3) 0.027(3) 0.000(2) -0.001(2) 0.004(3)
C36 0.033(3) 0.022(3) 0.028(3) 0.001(2) -0.002(2) 0.004(2)
C37 0.041(4) 0.028(3) 0.034(3) 0.000(2) 0.005(3) 0.003(3)
C38 0.057(4) 0.022(3) 0.040(3) 0.004(3) 0.004(3) 0.013(3)
C39 0.052(4) 0.023(3) 0.044(3) -0.004(2) 0.011(3) 0.012(3)
C40 0.022(3) 0.016(3) 0.025(3) 0.000(2) 0.001(2) -0.004(2)
C41 0.019(3) 0.018(3) 0.018(2) -0.0024(19) 0.001(2) 0.000(2)
C42 0.026(3) 0.016(3) 0.019(2) -0.0012(19) 0.003(2) -0.002(2)
C43 0.023(3) 0.022(3) 0.019(2) 0.003(2) -0.001(2) 0.000(2)
C44 0.027(3) 0.014(2) 0.026(3) 0.001(2) 0.001(2) -0.002(2)
C45 0.026(3) 0.016(3) 0.022(2) 0.0013(19) 0.005(2) 0.000(2)
C46 0.036(3) 0.023(3) 0.022(3) 0.001(2) 0.005(2) 0.001(2)
C47 0.048(4) 0.024(3) 0.025(3) 0.005(2) 0.015(3) -0.009(3)
C48 0.040(4) 0.025(3) 0.040(3) -0.005(2) 0.022(3) -0.010(3)
C49 0.031(3) 0.018(3) 0.032(3) -0.002(2) 0.007(2) -0.004(2)
C50 0.024(3) 0.015(3) 0.022(2) 0.0004(19) 0.001(2) -0.001(2)
C51 0.032(3) 0.016(3) 0.020(2) -0.003(2) 0.005(2) -0.002(2)
C52 0.028(3) 0.018(3) 0.028(3) -0.004(2) 0.004(2) 0.004(2)
C53 0.025(3) 0.017(3) 0.027(3) 0.004(2) 0.001(2) -0.001(2)
C54 0.021(3) 0.017(3) 0.020(2) -0.0017(19) -0.004(2) -0.004(2)
C55 0.022(3) 0.014(2) 0.020(2) 0.0023(19) 0.000(2) 0.001(2)
C56 0.024(3) 0.020(3) 0.035(3) 0.001(2) 0.007(2) -0.005(2)
C57 0.028(3) 0.028(3) 0.037(3) 0.007(2) 0.015(3) 0.003(3)
C58 0.029(3) 0.021(3) 0.040(3) 0.011(2) 0.005(3) -0.009(2)
C59 0.027(3) 0.016(3) 0.039(3) 0.002(2) 0.002(3) -0.004(2)
Cu3 0.0221(3) 0.0131(3) 0.0211(3) -0.0005(2) 0.0060(2) -0.0015(3)
Cu4 0.0202(3) 0.0131(3) 0.0253(3) 0.0009(2) 0.0059(2) -0.0003(3)
Cu5 0.0270(4) 0.0160(3) 0.0287(3) -0.0013(3) 0.0065(3) 0.0016(3)
Cu6 0.0270(4) 0.0160(3) 0.0303(3) -0.0005(3) 0.0049(3) 0.0026(3)

loop_
_atom_type_symbol
_atom_type_description
_atom_type_scat_dispersion_real
_atom_type_scat_dispersion_imag
_atom_type_scat_source
C C 0.0033 0.0016 'International Tables Vol C Tables 4.2.6.8 and 6.1.1.4'
Cu Cu 0.3201 1.2651 'International Tables Vol C Tables 4.2.6.8 and 6.1.1.4'
N N 0.0061 0.0033 'International Tables Vol C Tables 4.2.6.8 and 6.1.1.4'
O O 0.0106 0.0060 'International Tables Vol C Tables 4.2.6.8 and 6.1.1.4'
H H 0.0000 0.0000 'International Tables Vol C Tables 4.2.6.8 and 6.1.1.4'

loop_
_geom_angle_atom_site_label_1
_geom_angle_atom_site_label_2
_geom_angle_atom_site_label_3
_geom_angle
_geom_angle_site_symmetry_1
_geom_angle_site_symmetry_3
_geom_angle_publ_flag
O7 C60 C61 110.7(4) . . ?
O7 C60 C64 112.6(5) . . ?
C61 C60 C64 106.7(4) . . ?
O16 C61 C60 109.9(4) . . ?
O16 C61 C62 111.8(4) . . ?
C60 C61 C62 112.4(5) . . ?
O15 C62 N2 112.4(5) . . ?
O15 C62 C61 109.0(4) . . ?
N2 C62 C61 112.5(5) . . ?
O15 C63 C64 109.7(5) . . ?
O17 C64 C63 108.1(5) . . ?
O17 C64 C60 113.6(5) . . ?
C63 C64 C60 110.0(5) . . ?
O8 C65 C66 110.3(5) . . ?
O8 C65 C90 112.0(5) . . ?
C66 C65 C90 108.0(4) . . ?
O33 C66 C65 109.9(5) . . ?
O33 C66 C67 112.5(5) . . ?
C65 C66 C67 111.4(4) . . ?
O18 C67 N1 112.6(5) . . ?
O18 C67 C66 110.2(5) . . ?
N1 C67 C66 112.1(4) . . ?
O18 C68 C90 109.5(5) . . ?
O21 C69 N3 111.6(4) . . ?
O21 C69 C70 111.7(4) . . ?
N3 C69 C70 111.9(5) . . ?
O20 C70 C69 108.5(4) . . ?
O20 C70 C82 112.9(4) . . ?
C69 C70 C82 112.4(4) . . ?
O21 C71 C72 110.6(5) . . ?
O22 C72 C82 113.7(5) . . ?
O22 C72 C71 108.9(5) . . ?
C82 C72 C71 109.9(5) . . ?
O24 C73 N4 111.3(5) . . ?
O24 C73 C74 109.4(5) . . ?
N4 C73 C74 113.7(5) . . ?
O25 C74 C93 112.7(5) . . ?
O25 C74 C73 113.0(5) . . ?
C93 C74 C73 111.5(5) . . ?
O24 C75 C94 110.2(5) . . ?
O28 C77 N5 112.1(4) . . ?
O28 C77 C78 111.6(4) . . ?
N5 C77 C78 112.2(4) . . ?
O26 C78 C77 109.7(4) . . ?
O26 C78 C79 113.1(4) . . ?
C77 C78 C79 111.0(5) . . ?
O11 C79 C80 112.0(4) . . ?
O11 C79 C78 110.9(4) . . ?
C80 C79 C78 107.9(4) . . ?
O27 C80 C79 113.7(4) . . ?
O27 C80 C81 109.7(5) . . ?
C79 C80 C81 109.1(4) . . ?
O28 C81 C80 109.7(5) . . ?
O10 C82 C72 112.7(4) . . ?
O10 C82 C70 109.9(4) . . ?
C72 C82 C70 106.1(4) . . ?
O30 C83 C85 110.5(4) . . ?
O30 C83 C84 110.2(5) . . ?
C85 C83 C84 111.2(5) . . ?
O29 C84 N6 112.7(5) . . ?
O29 C84 C83 110.2(5) . . ?
N6 C84 C83 112.4(4) . . ?
O4 C85 C86 112.3(5) . . ?
O4 C85 C83 110.9(5) . . ?
C86 C85 C83 108.2(5) . . ?
O31 C86 C85 113.3(5) . . ?
O31 C86 C87 110.1(5) . . ?
C85 C86 C87 108.5(5) . . ?
O29 C87 C86 110.0(5) . . ?
O32 C90 C65 115.2(5) . . ?
O32 C90 C68 107.1(5) . . ?
C65 C90 C68 109.7(5) . . ?
O3 C93 C94 112.2(4) . . ?
O3 C93 C74 109.4(4) . . ?
C94 C93 C74 108.3(5) . . ?
O34 C94 C93 113.9(5) . . ?
O34 C94 C75 107.2(5) . . ?
C93 C94 C75 111.0(5) . . ?
C39 C96 C35 120.2(6) . . ?
N3 C99 C55 127.8(5) . . ?
N5 C100 C41 127.7(5) . . ?
N2 C101 C31 127.9(5) . . ?
N1 C102 C22 128.3(5) . . ?
C102 N1 C67 116.0(5) . . ?
C102 N1 Cu5 122.1(4) . . ?
C67 N1 Cu5 121.9(4) . . ?
C101 N2 C62 115.4(5) . . ?
C101 N2 Cu6 123.1(4) . . ?
C62 N2 Cu6 121.6(4) . . ?
C99 N3 C69 115.7(4) . . ?
C99 N3 Cu3 123.6(3) . . ?
C69 N3 Cu3 120.6(3) . . ?
C100 N5 C77 115.9(4) . . ?
C100 N5 Cu4 123.7(4) . . ?
C77 N5 Cu4 120.3(3) . . ?
C21 O5 Cu5 128.3(4) . . ?
C32 O6 Cu6 128.1(4) . . ?
C60 O7 Cu6 127.6(3) . . ?
C60 O7 Cu5 129.3(3) . . ?
Cu6 O7 Cu5 102.63(18) . . ?
C65 O8 Cu5 128.3(3) . . ?
C65 O8 Cu6 128.6(3) . . ?
Cu5 O8 Cu6 102.90(17) . . ?
C40 O9 Cu4 127.8(3) . . ?
C82 O10 Cu3 126.4(3) . . ?
C82 O10 Cu4 129.2(3) . . ?
Cu3 O10 Cu4 101.55(16) . . ?
C79 O11 Cu4 125.2(3) . . ?
C79 O11 Cu3 129.7(3) . . ?
Cu4 O11 Cu3 101.85(16) . . ?
C50 O12 Cu3 128.2(3) . . ?
C62 O15 C63 114.9(4) . . ?
C67 O18 C68 114.6(4) . . ?
C69 O21 C71 114.6(4) . . ?
C73 O24 C75 112.7(4) . . ?
C77 O28 C81 114.4(4) . . ?
C84 O29 C87 114.0(4) . . ?
C2 C1 C6 117.8(5) . . ?
C2 C1 C10 123.0(5) . . ?
C6 C1 C10 119.2(5) . . ?
C3 C2 C1 120.6(5) . . ?
C2 C3 C4 121.2(6) . . ?
C5 C4 C3 119.5(6) . . ?
C4 C5 C6 121.1(5) . . ?
C1 C6 C5 119.7(5) . . ?
C1 C6 C7 119.8(5) . . ?
C5 C6 C7 120.5(5) . . ?
C8 C7 C6 120.6(5) . . ?
C7 C8 C9 121.9(5) . . ?
O1 C9 C10 122.8(5) . . ?
O1 C9 C8 116.4(5) . . ?
C10 C9 C8 120.8(5) . . ?
C9 C10 C98 122.9(5) . . ?
C9 C10 C1 117.6(5) . . ?
C98 C10 C1 119.5(5) . . ?
O2 C11 C16 116.1(5) . . ?
O2 C11 C12 124.7(5) . . ?
C16 C11 C12 119.2(5) . . ?
C97 C12 C11 120.7(5) . . ?
C97 C12 C13 119.9(5) . . ?
C11 C12 C13 119.4(5) . . ?
C17 C13 C14 116.6(5) . . ?
C17 C13 C12 124.5(5) . . ?
C14 C13 C12 118.9(5) . . ?
C13 C14 C20 120.5(5) . . ?
C13 C14 C15 119.7(5) . . ?
C20 C14 C15 119.9(5) . . ?
C16 C15 C14 121.7(5) . . ?
C15 C16 C11 121.1(5) . . ?
C18 C17 C13 122.6(6) . . ?
C17 C18 C19 120.2(6) . . ?
C20 C19 C18 119.4(6) . . ?
C19 C20 C14 120.7(6) . . ?
N6 C97 C12 128.5(5) . . ?
N4 C98 C10 127.1(5) . . ?
O1 Cu1 O3 166.54(14) . . ?
O1 Cu1 N4 94.19(18) . . ?
O3 Cu1 N4 97.13(17) . . ?
O1 Cu1 O4 92.15(16) . . ?
O3 Cu1 O4 76.99(15) . . ?
N4 Cu1 O4 172.99(18) . . ?
O1 Cu1 Cu2 129.55(12) . . ?
O3 Cu1 Cu2 38.85(11) . . ?
N4 Cu1 Cu2 135.97(14) . . ?
O4 Cu1 Cu2 38.20(11) . . ?
O2 Cu2 O4 169.29(16) . . ?
O2 Cu2 N6 94.11(18) . . ?
O4 Cu2 N6 96.46(18) . . ?
O2 Cu2 O3 93.25(16) . . ?
O4 Cu2 O3 76.05(15) . . ?
N6 Cu2 O3 170.19(18) . . ?
O2 Cu2 Cu1 131.08(12) . . ?
O4 Cu2 Cu1 38.25(10) . . ?
N6 Cu2 Cu1 134.60(14) . . ?
O3 Cu2 Cu1 37.86(11) . . ?
C98 N4 C73 114.3(4) . . ?
C98 N4 Cu1 123.9(4) . . ?
C73 N4 Cu1 121.4(4) . . ?
C97 N6 C84 115.3(4) . . ?
C97 N6 Cu2 123.3(4) . . ?
C84 N6 Cu2 121.5(4) . . ?
C9 O1 Cu1 128.9(4) . . ?
C11 O2 Cu2 128.5(4) . . ?
C93 O3 Cu1 127.6(3) . . ?
C93 O3 Cu2 128.9(3) . . ?
Cu1 O3 Cu2 103.29(16) . . ?
C85 O4 Cu2 127.7(3) . . ?
C85 O4 Cu1 128.1(3) . . ?
Cu2 O4 Cu1 103.55(17) . . ?
O5 C21 C22 123.5(5) . . ?
O5 C21 C26 116.3(5) . . ?
C22 C21 C26 120.1(5) . . ?
C21 C22 C102 122.3(5) . . ?
C21 C22 C23 118.4(5) . . ?
C102 C22 C23 119.3(5) . . ?
C24 C23 C30 117.3(5) . . ?
C24 C23 C22 119.4(5) . . ?
C30 C23 C22 123.1(5) . . ?
C27 C24 C23 120.0(6) . . ?
C27 C24 C25 120.5(6) . . ?
C23 C24 C25 119.6(5) . . ?
C26 C25 C24 121.4(6) . . ?
C25 C26 C21 120.9(6) . . ?
C28 C27 C24 122.0(6) . . ?
C27 C28 C29 117.5(6) . . ?
C30 C29 C28 122.1(6) . . ?
C29 C30 C23 120.9(6) . . ?
C101 C31 C32 121.6(5) . . ?
C101 C31 C36 121.0(5) . . ?
C32 C31 C36 117.4(5) . . ?
O6 C32 C33 116.3(5) . . ?
O6 C32 C31 123.2(5) . . ?
C33 C32 C31 120.5(5) . . ?
C34 C33 C32 121.1(6) . . ?
C33 C34 C35 120.8(6) . . ?
C36 C35 C34 119.8(5) . . ?
C36 C35 C96 120.5(6) . . ?
C34 C35 C96 119.7(6) . . ?
C35 C36 C37 117.7(5) . . ?
C35 C36 C31 120.2(5) . . ?
C37 C36 C31 122.1(6) . . ?
C38 C37 C36 120.0(6) . . ?
C37 C38 C39 121.3(6) . . ?
C96 C39 C38 120.3(6) . . ?
O9 C40 C41 124.4(5) . . ?
O9 C40 C45 115.1(5) . . ?
C41 C40 C45 120.5(5) . . ?
C40 C41 C100 121.4(5) . . ?
C40 C41 C42 119.1(5) . . ?
C100 C41 C42 119.3(5) . . ?
C49 C42 C43 116.9(5) . . ?
C49 C42 C41 124.3(5) . . ?
C43 C42 C41 118.7(5) . . ?
C46 C43 C44 120.6(5) . . ?
C46 C43 C42 119.8(5) . . ?
C44 C43 C42 119.6(5) . . ?
C45 C44 C43 121.2(5) . . ?
C44 C45 C40 120.9(5) . . ?
C47 C46 C43 122.2(5) . . ?
C46 C47 C48 118.1(5) . . ?
C49 C48 C47 121.4(6) . . ?
C48 C49 C42 121.3(5) . . ?
O12 C50 C55 124.1(5) . . ?
O12 C50 C51 115.9(5) . . ?
C55 C50 C51 120.0(5) . . ?
C52 C51 C50 121.1(5) . . ?
C51 C52 C53 121.2(5) . . ?
C59 C53 C54 119.8(5) . . ?
C59 C53 C52 120.4(5) . . ?
C54 C53 C52 119.8(5) . . ?
C56 C54 C53 117.5(5) . . ?
C56 C54 C55 123.7(5) . . ?
C53 C54 C55 118.8(5) . . ?
C50 C55 C99 121.7(5) . . ?
C50 C55 C54 119.1(5) . . ?
C99 C55 C54 119.1(5) . . ?
C57 C56 C54 121.2(5) . . ?
C56 C57 C58 120.1(5) . . ?
C59 C58 C57 119.4(5) . . ?
C58 C59 C53 122.0(5) . . ?
O12 Cu3 N3 94.61(16) . . ?
O12 Cu3 O10 162.61(14) . . ?
N3 Cu3 O10 96.79(16) . . ?
O12 Cu3 O11 91.18(15) . . ?
N3 Cu3 O11 174.07(17) . . ?
O10 Cu3 O11 77.88(14) . . ?
O12 Cu3 Cu4 127.62(11) . . ?
N3 Cu3 Cu4 135.99(13) . . ?
O10 Cu3 Cu4 39.24(10) . . ?
O11 Cu3 Cu4 38.85(11) . . ?
O9 Cu4 N5 94.71(17) . . ?
O9 Cu4 O11 162.38(16) . . ?
N5 Cu4 O11 97.20(18) . . ?
O9 Cu4 O10 90.33(16) . . ?
N5 Cu4 O10 174.66(18) . . ?
O11 Cu4 O10 78.30(15) . . ?
O9 Cu4 Cu3 127.15(11) . . ?
N5 Cu4 Cu3 136.47(14) . . ?
O11 Cu4 Cu3 39.30(10) . . ?
O10 Cu4 Cu3 39.21(11) . . ?
O5 Cu5 O8 167.21(16) . . ?
O5 Cu5 O7 92.17(16) . . ?
O8 Cu5 O7 77.02(16) . . ?
O5 Cu5 N1 94.47(18) . . ?
O8 Cu5 N1 96.55(18) . . ?
O7 Cu5 N1 173.22(18) . . ?
O5 Cu5 Cu6 129.25(12) . . ?
O8 Cu5 Cu6 39.05(11) . . ?
O7 Cu5 Cu6 38.30(11) . . ?
N1 Cu5 Cu6 135.47(15) . . ?
O6 Cu6 O7 167.35(16) . . ?
O6 Cu6 N2 94.28(19) . . ?
O7 Cu6 N2 97.33(18) . . ?
O6 Cu6 O8 91.83(16) . . ?
O7 Cu6 O8 76.79(16) . . ?
N2 Cu6 O8 173.53(19) . . ?
O6 Cu6 Cu5 128.90(12) . . ?
O7 Cu6 Cu5 39.07(11) . . ?
N2 Cu6 Cu5 136.31(15) . . ?
O8 Cu6 Cu5 38.05(11) . . ?

loop_
_geom_bond_atom_site_label_1
_geom_bond_atom_site_label_2
_geom_bond_distance
_geom_bond_site_symmetry_2
_geom_bond_publ_flag
C60 O7 1.416(7) . ?
C60 C61 1.520(7) . ?
C60 C64 1.522(8) . ?
C61 O16 1.429(6) . ?
C61 C62 1.531(8) . ?
C62 O15 1.415(7) . ?
C62 N2 1.481(8) . ?
C63 O15 1.441(7) . ?
C63 C64 1.510(9) . ?
C64 O17 1.432(7) . ?
C65 O8 1.413(6) . ?
C65 C66 1.525(8) . ?
C65 C90 1.528(8) . ?
C66 O33 1.407(7) . ?
C66 C67 1.542(8) . ?
C67 O18 1.401(7) . ?
C67 N1 1.465(8) . ?
C68 O18 1.444(7) . ?
C68 C90 1.528(8) . ?
C69 O21 1.421(7) . ?
C69 N3 1.481(6) . ?
C69 C70 1.505(8) . ?
C70 O20 1.423(7) . ?
C70 C82 1.540(7) . ?
C71 O21 1.435(7) . ?
C71 C72 1.519(8) . ?
C72 O22 1.448(6) . ?
C72 C82 1.498(8) . ?
C73 O24 1.418(8) . ?
C73 N4 1.473(7) . ?
C73 C74 1.542(8) . ?
C74 O25 1.406(7) . ?
C74 C93 1.518(7) . ?
C75 O24 1.420(8) . ?
C75 C94 1.514(8) . ?
C77 O28 1.413(7) . ?
C77 N5 1.487(7) . ?
C77 C78 1.515(7) . ?
C78 O26 1.402(7) . ?
C78 C79 1.530(8) . ?
C79 O11 1.426(6) . ?
C79 C80 1.510(7) . ?
C80 O27 1.445(7) . ?
C80 C81 1.530(7) . ?
C81 O28 1.445(7) . ?
C82 O10 1.410(6) . ?
C83 O30 1.427(7) . ?
C83 C85 1.517(8) . ?
C83 C84 1.531(8) . ?
C84 O29 1.413(7) . ?
C84 N6 1.475(7) . ?
C85 O4 1.414(6) . ?
C85 C86 1.508(8) . ?
C86 O31 1.421(7) . ?
C86 C87 1.510(8) . ?
C87 O29 1.448(7) . ?
C90 O32 1.409(7) . ?
C93 O3 1.419(6) . ?
C93 C94 1.506(8) . ?
C94 O34 1.428(7) . ?
C96 C39 1.358(10) . ?
C96 C35 1.421(9) . ?
C99 N3 1.321(6) . ?
C99 C55 1.420(7) . ?
C100 N5 1.310(7) . ?
C100 C41 1.433(7) . ?
C101 N2 1.313(7) . ?
C101 C31 1.411(8) . ?
C102 N1 1.301(7) . ?
C102 C22 1.416(8) . ?
C105 O40 1.418(9) . ?
C106 O41 1.365(9) . ?
N1 Cu5 1.943(5) . ?
N2 Cu6 1.920(5) . ?
N3 Cu3 1.908(4) . ?
N5 Cu4 1.910(4) . ?
O5 C21 1.305(7) . ?
O5 Cu5 1.872(4) . ?
O6 C32 1.310(7) . ?
O6 Cu6 1.870(4) . ?
O7 Cu6 1.906(4) . ?
O7 Cu5 1.938(4) . ?
O8 Cu5 1.898(4) . ?
O8 Cu6 1.940(4) . ?
O9 C40 1.313(6) . ?
O9 Cu4 1.882(4) . ?
O10 Cu3 1.926(4) . ?
O10 Cu4 1.928(3) . ?
O11 Cu4 1.914(4) . ?
O11 Cu3 1.932(3) . ?
O12 C50 1.324(6) . ?
O12 Cu3 1.870(3) . ?
C1 C2 1.408(8) . ?
C1 C6 1.411(8) . ?
C1 C10 1.484(8) . ?
C2 C3 1.388(8) . ?
C3 C4 1.389(8) . ?
C4 C5 1.353(9) . ?
C5 C6 1.425(8) . ?
C6 C7 1.442(8) . ?
C7 C8 1.346(8) . ?
C8 C9 1.415(8) . ?
C9 O1 1.310(7) . ?
C9 C10 1.414(8) . ?
C10 C98 1.424(8) . ?
C11 O2 1.294(7) . ?
C11 C16 1.422(8) . ?
C11 C12 1.425(8) . ?
C12 C97 1.418(8) . ?
C12 C13 1.454(7) . ?
C13 C17 1.401(8) . ?
C13 C14 1.412(8) . ?
C14 C20 1.412(8) . ?
C14 C15 1.420(8) . ?
C15 C16 1.356(8) . ?
C17 C18 1.363(8) . ?
C18 C19 1.402(9) . ?
C19 C20 1.362(9) . ?
C97 N6 1.305(7) . ?
C98 N4 1.295(7) . ?
Cu1 O1 1.871(4) . ?
Cu1 O3 1.908(4) . ?
Cu1 N4 1.926(4) . ?
Cu1 O4 1.927(3) . ?
Cu1 Cu2 3.0253(8) . ?
Cu2 O2 1.873(4) . ?
Cu2 O4 1.924(4) . ?
Cu2 N6 1.932(4) . ?
Cu2 O3 1.950(4) . ?
C21 C22 1.407(8) . ?
C21 C26 1.422(8) . ?
C22 C23 1.461(8) . ?
C23 C24 1.411(8) . ?
C23 C30 1.412(8) . ?
C24 C27 1.395(9) . ?
C24 C25 1.413(9) . ?
C25 C26 1.357(8) . ?
C27 C28 1.385(10) . ?
C28 C29 1.387(9) . ?
C29 C30 1.373(9) . ?
C31 C32 1.429(8) . ?
C31 C36 1.451(8) . ?
C32 C33 1.407(8) . ?
C33 C34 1.366(8) . ?
C34 C35 1.415(9) . ?
C35 C36 1.407(9) . ?
C36 C37 1.437(8) . ?
C37 C38 1.376(8) . ?
C38 C39 1.396(9) . ?
C40 C41 1.408(8) . ?
C40 C45 1.417(7) . ?
C41 C42 1.459(7) . ?
C42 C49 1.400(8) . ?
C42 C43 1.429(7) . ?
C43 C46 1.404(8) . ?
C43 C44 1.420(8) . ?
C44 C45 1.369(7) . ?
C46 C47 1.360(8) . ?
C47 C48 1.402(8) . ?
C48 C49 1.380(8) . ?
C50 C55 1.401(8) . ?
C50 C51 1.425(7) . ?
C51 C52 1.355(8) . ?
C52 C53 1.418(8) . ?
C53 C59 1.413(8) . ?
C53 C54 1.417(7) . ?
C54 C56 1.411(8) . ?
C54 C55 1.460(7) . ?
C56 C57 1.390(8) . ?
C57 C58 1.414(8) . ?
C58 C59 1.344(8) . ?
Cu3 Cu4 2.9855(8) . ?
Cu5 Cu6 3.0011(8) . ?

loop_
_geom_torsion_atom_site_label_1
_geom_torsion_atom_site_label_2
_geom_torsion_atom_site_label_3
_geom_torsion_atom_site_label_4
_geom_torsion
_geom_torsion_site_symmetry_1
_geom_torsion_site_symmetry_2
_geom_torsion_site_symmetry_3
_geom_torsion_site_symmetry_4
_geom_torsion_publ_flag
O7 C60 C61 O16 -58.7(6) . . . . ?
C64 C60 C61 O16 178.4(5) . . . . ?
O7 C60 C61 C62 66.6(6) . . . . ?
C64 C60 C61 C62 -56.3(6) . . . . ?
O16 C61 C62 O15 179.4(4) . . . . ?
C60 C61 C62 O15 55.2(6) . . . . ?
O16 C61 C62 N2 54.0(6) . . . . ?
C60 C61 C62 N2 -70.2(6) . . . . ?
O15 C63 C64 O17 176.2(4) . . . . ?
O15 C63 C64 C60 -59.3(6) . . . . ?
O7 C60 C64 O17 57.4(7) . . . . ?
C61 C60 C64 O17 179.1(5) . . . . ?
O7 C60 C64 C63 -63.9(6) . . . . ?
C61 C60 C64 C63 57.8(6) . . . . ?
O8 C65 C66 O33 -57.7(6) . . . . ?
C90 C65 C66 O33 179.6(5) . . . . ?
O8 C65 C66 C67 67.7(6) . . . . ?
C90 C65 C66 C67 -54.9(6) . . . . ?
O33 C66 C67 O18 178.8(4) . . . . ?
C65 C66 C67 O18 54.9(6) . . . . ?
O33 C66 C67 N1 52.6(6) . . . . ?
C65 C66 C67 N1 -71.3(6) . . . . ?
O21 C69 C70 O20 178.3(4) . . . . ?
N3 C69 C70 O20 52.4(5) . . . . ?
O21 C69 C70 C82 52.7(6) . . . . ?
N3 C69 C70 C82 -73.2(5) . . . . ?
O21 C71 C72 O22 174.5(4) . . . . ?
O21 C71 C72 C82 -60.3(6) . . . . ?
O24 C73 C74 O25 -176.0(4) . . . . ?
N4 C73 C74 O25 59.0(6) . . . . ?
O24 C73 C74 C93 55.8(6) . . . . ?
N4 C73 C74 C93 -69.3(6) . . . . ?
O28 C77 C78 O26 179.4(4) . . . . ?
N5 C77 C78 O26 52.7(6) . . . . ?
O28 C77 C78 C79 53.8(6) . . . . ?
N5 C77 C78 C79 -73.0(6) . . . . ?
O26 C78 C79 O11 -56.9(6) . . . . ?
C77 C78 C79 O11 66.8(6) . . . . ?
O26 C78 C79 C80 -179.9(4) . . . . ?
C77 C78 C79 C80 -56.2(6) . . . . ?
O11 C79 C80 O27 59.4(6) . . . . ?
C78 C79 C80 O27 -178.2(4) . . . . ?
O11 C79 C80 C81 -63.4(6) . . . . ?
C78 C79 C80 C81 58.9(6) . . . . ?
O27 C80 C81 O28 175.3(4) . . . . ?
C79 C80 C81 O28 -59.5(6) . . . . ?
O22 C72 C82 O10 61.4(6) . . . . ?
C71 C72 C82 O10 -61.0(6) . . . . ?
O22 C72 C82 C70 -178.2(4) . . . . ?
C71 C72 C82 C70 59.4(5) . . . . ?
O20 C70 C82 O10 -57.5(6) . . . . ?
C69 C70 C82 O10 65.7(6) . . . . ?
O20 C70 C82 C72 -179.7(4) . . . . ?
C69 C70 C82 C72 -56.5(6) . . . . ?
O30 C83 C84 O29 177.0(4) . . . . ?
C85 C83 C84 O29 54.0(6) . . . . ?
O30 C83 C84 N6 50.4(6) . . . . ?
C85 C83 C84 N6 -72.6(6) . . . . ?
O30 C83 C85 O4 -55.7(6) . . . . ?
C84 C83 C85 O4 67.0(6) . . . . ?
O30 C83 C85 C86 -179.4(5) . . . . ?
C84 C83 C85 C86 -56.6(6) . . . . ?
O4 C85 C86 O31 59.0(7) . . . . ?
C83 C85 C86 O31 -178.2(5) . . . . ?
O4 C85 C86 C87 -63.5(6) . . . . ?
C83 C85 C86 C87 59.3(6) . . . . ?
O31 C86 C87 O29 175.1(4) . . . . ?
C85 C86 C87 O29 -60.4(6) . . . . ?
O8 C65 C90 O32 56.2(7) . . . . ?
C66 C65 C90 O32 177.8(5) . . . . ?
O8 C65 C90 C68 -64.7(6) . . . . ?
C66 C65 C90 C68 56.9(6) . . . . ?
O18 C68 C90 O32 175.6(4) . . . . ?
O18 C68 C90 C65 -58.7(6) . . . . ?
O25 C74 C93 O3 -59.0(6) . . . . ?
C73 C74 C93 O3 69.4(6) . . . . ?
O25 C74 C93 C94 178.4(5) . . . . ?
C73 C74 C93 C94 -53.2(6) . . . . ?
O3 C93 C94 O34 54.5(6) . . . . ?
C74 C93 C94 O34 175.4(4) . . . . ?
O3 C93 C94 C75 -66.5(6) . . . . ?
C74 C93 C94 C75 54.3(6) . . . . ?
O24 C75 C94 O34 176.4(5) . . . . ?
O24 C75 C94 C93 -58.6(7) . . . . ?
C22 C102 N1 C67 -177.6(5) . . . . ?
C22 C102 N1 Cu5 1.1(8) . . . . ?
O18 C67 N1 C102 88.9(6) . . . . ?
C66 C67 N1 C102 -146.2(5) . . . . ?
O18 C67 N1 Cu5 -89.8(5) . . . . ?
C66 C67 N1 Cu5 35.1(6) . . . . ?
C31 C101 N2 C62 -178.3(5) . . . . ?
C31 C101 N2 Cu6 0.5(8) . . . . ?
O15 C62 N2 C101 92.0(6) . . . . ?
C61 C62 N2 C101 -144.4(5) . . . . ?
O15 C62 N2 Cu6 -86.8(5) . . . . ?
C61 C62 N2 Cu6 36.7(6) . . . . ?
C55 C99 N3 C69 179.6(5) . . . . ?
C55 C99 N3 Cu3 2.1(7) . . . . ?
O21 C69 N3 C99 82.8(5) . . . . ?
C70 C69 N3 C99 -151.2(4) . . . . ?
O21 C69 N3 Cu3 -99.7(5) . . . . ?
C70 C69 N3 Cu3 26.3(5) . . . . ?
C41 C100 N5 C77 178.1(5) . . . . ?
C41 C100 N5 Cu4 1.3(8) . . . . ?
O28 C77 N5 C100 82.0(6) . . . . ?
C78 C77 N5 C100 -151.6(5) . . . . ?
O28 C77 N5 Cu4 -101.1(4) . . . . ?
C78 C77 N5 Cu4 25.4(6) . . . . ?
C61 C60 O7 Cu6 -32.6(6) . . . . ?
C64 C60 O7 Cu6 86.8(5) . . . . ?
C61 C60 O7 Cu5 156.9(3) . . . . ?
C64 C60 O7 Cu5 -83.6(6) . . . . ?
C66 C65 O8 Cu5 -31.1(6) . . . . ?
C90 C65 O8 Cu5 89.1(5) . . . . ?
C66 C65 O8 Cu6 154.6(3) . . . . ?
C90 C65 O8 Cu6 -85.2(5) . . . . ?
C72 C82 O10 Cu3 103.8(4) . . . . ?
C70 C82 O10 Cu3 -14.4(6) . . . . ?
C72 C82 O10 Cu4 -99.2(5) . . . . ?
C70 C82 O10 Cu4 142.6(4) . . . . ?
C80 C79 O11 Cu4 105.0(4) . . . . ?
C78 C79 O11 Cu4 -15.7(6) . . . . ?
C80 C79 O11 Cu3 -99.1(5) . . . . ?
C78 C79 O11 Cu3 140.3(4) . . . . ?
N2 C62 O15 C63 69.0(6) . . . . ?
C61 C62 O15 C63 -56.4(6) . . . . ?
C64 C63 O15 C62 59.7(6) . . . . ?
N1 C67 O18 C68 68.2(6) . . . . ?
C66 C67 O18 C68 -57.7(6) . . . . ?
C90 C68 O18 C67 60.4(6) . . . . ?
N3 C69 O21 C71 74.0(6) . . . . ?
C70 C69 O21 C71 -52.1(6) . . . . ?
C72 C71 O21 C69 55.9(6) . . . . ?
N4 C73 O24 C75 66.4(6) . . . . ?
C74 C73 O24 C75 -60.1(6) . . . . ?
C94 C75 O24 C73 62.0(6) . . . . ?
N5 C77 O28 C81 71.6(6) . . . . ?
C78 C77 O28 C81 -55.2(6) . . . . ?
C80 C81 O28 C77 58.1(6) . . . . ?
N6 C84 O29 C87 70.8(6) . . . . ?
C83 C84 O29 C87 -55.7(6) . . . . ?
C86 C87 O29 C84 60.0(6) . . . . ?
C6 C1 C2 C3 2.0(8) . . . . ?
C10 C1 C2 C3 -176.8(5) . . . . ?
C1 C2 C3 C4 -1.6(9) . . . . ?
C2 C3 C4 C5 0.0(10) . . . . ?
C3 C4 C5 C6 1.1(10) . . . . ?
C2 C1 C6 C5 -1.0(8) . . . . ?
C10 C1 C6 C5 177.9(5) . . . . ?
C2 C1 C6 C7 -180.0(5) . . . . ?
C10 C1 C6 C7 -1.1(8) . . . . ?
C4 C5 C6 C1 -0.6(9) . . . . ?
C4 C5 C6 C7 178.4(5) . . . . ?
C1 C6 C7 C8 2.5(8) . . . . ?
C5 C6 C7 C8 -176.5(5) . . . . ?
C6 C7 C8 C9 -0.9(9) . . . . ?
C7 C8 C9 O1 177.9(5) . . . . ?
C7 C8 C9 C10 -2.1(9) . . . . ?
O1 C9 C10 C98 2.8(9) . . . . ?
C8 C9 C10 C98 -177.2(5) . . . . ?
O1 C9 C10 C1 -176.7(5) . . . . ?
C8 C9 C10 C1 3.3(8) . . . . ?
C2 C1 C10 C9 177.1(5) . . . . ?
C6 C1 C10 C9 -1.7(7) . . . . ?
C2 C1 C10 C98 -2.4(8) . . . . ?
C6 C1 C10 C98 178.8(5) . . . . ?
O2 C11 C12 C97 0.5(9) . . . . ?
C16 C11 C12 C97 -178.1(5) . . . . ?
O2 C11 C12 C13 179.4(5) . . . . ?
C16 C11 C12 C13 0.8(8) . . . . ?
C97 C12 C13 C17 -0.9(8) . . . . ?
C11 C12 C13 C17 -179.8(5) . . . . ?
C97 C12 C13 C14 179.0(5) . . . . ?
C11 C12 C13 C14 0.1(8) . . . . ?
C17 C13 C14 C20 -1.1(8) . . . . ?
C12 C13 C14 C20 179.1(5) . . . . ?
C17 C13 C14 C15 179.2(5) . . . . ?
C12 C13 C14 C15 -0.7(8) . . . . ?
C13 C14 C15 C16 0.5(9) . . . . ?
C20 C14 C15 C16 -179.3(6) . . . . ?
C14 C15 C16 C11 0.4(9) . . . . ?
O2 C11 C16 C15 -179.8(5) . . . . ?
C12 C11 C16 C15 -1.1(9) . . . . ?
C14 C13 C17 C18 0.1(9) . . . . ?
C12 C13 C17 C18 180.0(5) . . . . ?
C13 C17 C18 C19 0.3(9) . . . . ?
C17 C18 C19 C20 0.3(10) . . . . ?
C18 C19 C20 C14 -1.3(9) . . . . ?
C13 C14 C20 C19 1.7(9) . . . . ?
C15 C14 C20 C19 -178.5(6) . . . . ?
C11 C12 C97 N6 -4.4(9) . . . . ?
C13 C12 C97 N6 176.7(5) . . . . ?
C9 C10 C98 N4 -2.9(9) . . . . ?
C1 C10 C98 N4 176.5(5) . . . . ?
O1 Cu1 Cu2 O2 -167.4(2) . . . . ?
O3 Cu1 Cu2 O2 2.8(2) . . . . ?
N4 Cu1 Cu2 O2 4.6(3) . . . . ?
O4 Cu1 Cu2 O2 178.6(2) . . . . ?
O1 Cu1 Cu2 O4 13.9(2) . . . . ?
O3 Cu1 Cu2 O4 -175.8(2) . . . . ?
N4 Cu1 Cu2 O4 -174.1(2) . . . . ?
O1 Cu1 Cu2 N6 19.2(3) . . . . ?
O3 Cu1 Cu2 N6 -170.5(2) . . . . ?
N4 Cu1 Cu2 N6 -168.8(3) . . . . ?
O4 Cu1 Cu2 N6 5.3(3) . . . . ?
O1 Cu1 Cu2 O3 -170.2(2) . . . . ?
N4 Cu1 Cu2 O3 1.8(3) . . . . ?
O4 Cu1 Cu2 O3 175.8(2) . . . . ?
C10 C98 N4 C73 -175.5(5) . . . . ?
C10 C98 N4 Cu1 -1.9(8) . . . . ?
O24 C73 N4 C98 76.9(6) . . . . ?
C74 C73 N4 C98 -159.0(5) . . . . ?
O24 C73 N4 Cu1 -96.9(5) . . . . ?
C74 C73 N4 Cu1 27.2(6) . . . . ?
O1 Cu1 N4 C98 4.9(5) . . . . ?
O3 Cu1 N4 C98 -167.8(4) . . . . ?
O4 Cu1 N4 C98 159.5(12) . . . . ?
Cu2 Cu1 N4 C98 -169.0(4) . . . . ?
O1 Cu1 N4 C73 178.1(4) . . . . ?
O3 Cu1 N4 C73 5.4(4) . . . . ?
O4 Cu1 N4 C73 -27.3(16) . . . . ?
Cu2 Cu1 N4 C73 4.3(5) . . . . ?
C12 C97 N6 C84 -178.3(5) . . . . ?
C12 C97 N6 Cu2 2.2(8) . . . . ?
O29 C84 N6 C97 89.3(6) . . . . ?
C83 C84 N6 C97 -145.5(5) . . . . ?
O29 C84 N6 Cu2 -91.2(5) . . . . ?
C83 C84 N6 Cu2 34.0(6) . . . . ?
O2 Cu2 N6 C97 2.2(5) . . . . ?
O4 Cu2 N6 C97 -179.6(4) . . . . ?
O3 Cu2 N6 C97 140.7(9) . . . . ?
Cu1 Cu2 N6 C97 177.1(3) . . . . ?
O2 Cu2 N6 C84 -177.3(4) . . . . ?
O4 Cu2 N6 C84 1.0(4) . . . . ?
O3 Cu2 N6 C84 -38.7(12) . . . . ?
Cu1 Cu2 N6 C84 -2.3(5) . . . . ?
C10 C9 O1 Cu1 2.3(8) . . . . ?
C8 C9 O1 Cu1 -177.7(4) . . . . ?
O3 Cu1 O1 C9 142.0(7) . . . . ?
N4 Cu1 O1 C9 -5.2(5) . . . . ?
O4 Cu1 O1 C9 177.8(5) . . . . ?
Cu2 Cu1 O1 C9 169.2(4) . . . . ?
C16 C11 O2 Cu2 -176.1(4) . . . . ?
C12 C11 O2 Cu2 5.3(8) . . . . ?
O4 Cu2 O2 C11 -176.6(7) . . . . ?
N6 Cu2 O2 C11 -5.9(5) . . . . ?
O3 Cu2 O2 C11 -179.4(5) . . . . ?
Cu1 Cu2 O2 C11 178.9(4) . . . . ?
C94 C93 O3 Cu1 89.0(5) . . . . ?
C74 C93 O3 Cu1 -31.2(6) . . . . ?
C94 C93 O3 Cu2 -96.6(5) . . . . ?
C74 C93 O3 Cu2 143.2(4) . . . . ?
O1 Cu1 O3 C93 -150.3(7) . . . . ?
N4 Cu1 O3 C93 -3.3(4) . . . . ?
O4 Cu1 O3 C93 172.8(4) . . . . ?
Cu2 Cu1 O3 C93 175.5(5) . . . . ?
O1 Cu1 O3 Cu2 34.2(8) . . . . ?
N4 Cu1 O3 Cu2 -178.76(18) . . . . ?
O4 Cu1 O3 Cu2 -2.64(15) . . . . ?
O2 Cu2 O3 C93 6.7(4) . . . . ?
O4 Cu2 O3 C93 -172.7(4) . . . . ?
N6 Cu2 O3 C93 -131.9(10) . . . . ?
Cu1 Cu2 O3 C93 -175.4(5) . . . . ?
O2 Cu2 O3 Cu1 -177.88(18) . . . . ?
O4 Cu2 O3 Cu1 2.65(15) . . . . ?
N6 Cu2 O3 Cu1 43.5(11) . . . . ?
C86 C85 O4 Cu2 94.8(5) . . . . ?
C83 C85 O4 Cu2 -26.4(6) . . . . ?
C86 C85 O4 Cu1 -96.1(5) . . . . ?
C83 C85 O4 Cu1 142.6(4) . . . . ?
O2 Cu2 O4 C85 165.7(8) . . . . ?
N6 Cu2 O4 C85 -5.0(4) . . . . ?
O3 Cu2 O4 C85 168.5(4) . . . . ?
Cu1 Cu2 O4 C85 171.2(5) . . . . ?
O2 Cu2 O4 Cu1 -5.5(10) . . . . ?
N6 Cu2 O4 Cu1 -176.19(18) . . . . ?
O3 Cu2 O4 Cu1 -2.63(15) . . . . ?
O1 Cu1 O4 C85 19.6(4) . . . . ?
O3 Cu1 O4 C85 -168.4(4) . . . . ?
N4 Cu1 O4 C85 -135.1(14) . . . . ?
Cu2 Cu1 O4 C85 -171.1(5) . . . . ?
O1 Cu1 O4 Cu2 -169.29(18) . . . . ?
O3 Cu1 O4 Cu2 2.68(15) . . . . ?
N4 Cu1 O4 Cu2 36.0(15) . . . . ?
Cu5 O5 C21 C22 -3.3(8) . . . . ?
Cu5 O5 C21 C26 174.2(4) . . . . ?
O5 C21 C22 C102 -6.6(9) . . . . ?
C26 C21 C22 C102 176.0(5) . . . . ?
O5 C21 C22 C23 174.3(5) . . . . ?
C26 C21 C22 C23 -3.1(8) . . . . ?
N1 C102 C22 C21 7.7(9) . . . . ?
N1 C102 C22 C23 -173.2(5) . . . . ?
C21 C22 C23 C24 3.6(8) . . . . ?
C102 C22 C23 C24 -175.5(5) . . . . ?
C21 C22 C23 C30 -172.2(5) . . . . ?
C102 C22 C23 C30 8.7(8) . . . . ?
C30 C23 C24 C27 -3.5(8) . . . . ?
C22 C23 C24 C27 -179.5(6) . . . . ?
C30 C23 C24 C25 175.6(6) . . . . ?
C22 C23 C24 C25 -0.4(8) . . . . ?
C27 C24 C25 C26 175.6(6) . . . . ?
C23 C24 C25 C26 -3.5(9) . . . . ?
C24 C25 C26 C21 4.1(9) . . . . ?
O5 C21 C26 C25 -178.3(5) . . . . ?
C22 C21 C26 C25 -0.7(9) . . . . ?
C23 C24 C27 C28 4.8(10) . . . . ?
C25 C24 C27 C28 -174.3(7) . . . . ?
C24 C27 C28 C29 -2.5(11) . . . . ?
C27 C28 C29 C30 -0.8(11) . . . . ?
C28 C29 C30 C23 1.9(10) . . . . ?
C24 C23 C30 C29 0.3(9) . . . . ?
C22 C23 C30 C29 176.1(6) . . . . ?
N2 C101 C31 C32 9.2(9) . . . . ?
N2 C101 C31 C36 -169.9(5) . . . . ?
Cu6 O6 C32 C33 170.2(4) . . . . ?
Cu6 O6 C32 C31 -8.7(8) . . . . ?
C101 C31 C32 O6 -4.9(8) . . . . ?
C36 C31 C32 O6 174.1(5) . . . . ?
C101 C31 C32 C33 176.2(5) . . . . ?
C36 C31 C32 C33 -4.8(8) . . . . ?
O6 C32 C33 C34 -174.1(5) . . . . ?
C31 C32 C33 C34 4.8(9) . . . . ?
C32 C33 C34 C35 -0.5(9) . . . . ?
C33 C34 C35 C36 -3.6(9) . . . . ?
C33 C34 C35 C96 175.5(6) . . . . ?
C39 C96 C35 C36 -0.2(9) . . . . ?
C39 C96 C35 C34 -179.3(6) . . . . ?
C34 C35 C36 C37 -179.4(5) . . . . ?
C96 C35 C36 C37 1.5(8) . . . . ?
C34 C35 C36 C31 3.5(8) . . . . ?
C96 C35 C36 C31 -175.6(5) . . . . ?
C101 C31 C36 C35 179.7(5) . . . . ?
C32 C31 C36 C35 0.6(8) . . . . ?
C101 C31 C36 C37 2.7(8) . . . . ?
C32 C31 C36 C37 -176.3(5) . . . . ?
C35 C36 C37 C38 -1.4(9) . . . . ?
C31 C36 C37 C38 175.6(5) . . . . ?
C36 C37 C38 C39 0.1(9) . . . . ?
C35 C96 C39 C38 -1.2(10) . . . . ?
C37 C38 C39 C96 1.2(10) . . . . ?
Cu4 O9 C40 C41 -5.6(8) . . . . ?
Cu4 O9 C40 C45 174.7(3) . . . . ?
O9 C40 C41 C100 4.9(8) . . . . ?
C45 C40 C41 C100 -175.3(5) . . . . ?
O9 C40 C41 C42 -179.8(5) . . . . ?
C45 C40 C41 C42 -0.1(7) . . . . ?
N5 C100 C41 C40 -2.8(8) . . . . ?
N5 C100 C41 C42 -178.0(5) . . . . ?
C40 C41 C42 C49 177.9(5) . . . . ?
C100 C41 C42 C49 -6.8(8) . . . . ?
C40 C41 C42 C43 -2.3(7) . . . . ?
C100 C41 C42 C43 173.1(4) . . . . ?
C49 C42 C43 C46 4.7(7) . . . . ?
C41 C42 C43 C46 -175.2(5) . . . . ?
C49 C42 C43 C44 -177.2(5) . . . . ?
C41 C42 C43 C44 2.9(7) . . . . ?
C46 C43 C44 C45 177.0(5) . . . . ?
C42 C43 C44 C45 -1.1(8) . . . . ?
C43 C44 C45 C40 -1.4(8) . . . . ?
O9 C40 C45 C44 -178.3(5) . . . . ?
C41 C40 C45 C44 2.0(8) . . . . ?
C44 C43 C46 C47 -178.7(5) . . . . ?
C42 C43 C46 C47 -0.7(8) . . . . ?
C43 C46 C47 C48 -3.3(9) . . . . ?
C46 C47 C48 C49 3.1(9) . . . . ?
C47 C48 C49 C42 1.1(9) . . . . ?
C43 C42 C49 C48 -4.9(8) . . . . ?
C41 C42 C49 C48 175.0(5) . . . . ?
Cu3 O12 C50 C55 -1.2(7) . . . . ?
Cu3 O12 C50 C51 178.6(3) . . . . ?
O12 C50 C51 C52 -178.9(5) . . . . ?
C55 C50 C51 C52 1.0(8) . . . . ?
C50 C51 C52 C53 0.2(8) . . . . ?
C51 C52 C53 C59 176.7(5) . . . . ?
C51 C52 C53 C54 -0.3(8) . . . . ?
C59 C53 C54 C56 1.2(8) . . . . ?
C52 C53 C54 C56 178.2(5) . . . . ?
C59 C53 C54 C55 -177.7(5) . . . . ?
C52 C53 C54 C55 -0.7(7) . . . . ?
O12 C50 C55 C99 0.4(8) . . . . ?
C51 C50 C55 C99 -179.4(5) . . . . ?
O12 C50 C55 C54 177.9(5) . . . . ?
C51 C50 C55 C54 -1.9(7) . . . . ?
N3 C99 C55 C50 -1.0(8) . . . . ?
N3 C99 C55 C54 -178.5(5) . . . . ?
C56 C54 C55 C50 -177.1(5) . . . . ?
C53 C54 C55 C50 1.8(7) . . . . ?
C56 C54 C55 C99 0.5(8) . . . . ?
C53 C54 C55 C99 179.4(5) . . . . ?
C53 C54 C56 C57 -2.8(8) . . . . ?
C55 C54 C56 C57 176.1(5) . . . . ?
C54 C56 C57 C58 1.5(9) . . . . ?
C56 C57 C58 C59 1.6(9) . . . . ?
C57 C58 C59 C53 -3.2(9) . . . . ?
C54 C53 C59 C58 1.8(8) . . . . ?
C52 C53 C59 C58 -175.2(5) . . . . ?
C50 O12 Cu3 N3 1.8(4) . . . . ?
C50 O12 Cu3 O10 132.7(5) . . . . ?
C50 O12 Cu3 O11 -176.9(4) . . . . ?
C50 O12 Cu3 Cu4 168.5(4) . . . . ?
C99 N3 Cu3 O12 -2.1(4) . . . . ?
C69 N3 Cu3 O12 -179.5(4) . . . . ?
C99 N3 Cu3 O10 -169.0(4) . . . . ?
C69 N3 Cu3 O10 13.7(4) . . . . ?
C99 N3 Cu3 O11 165.1(14) . . . . ?
C69 N3 Cu3 O11 -12.2(18) . . . . ?
C99 N3 Cu3 Cu4 -166.9(3) . . . . ?
C69 N3 Cu3 Cu4 15.8(5) . . . . ?
C82 O10 Cu3 O12 -150.9(5) . . . . ?
Cu4 O10 Cu3 O12 47.1(6) . . . . ?
C82 O10 Cu3 N3 -20.3(4) . . . . ?
Cu4 O10 Cu3 N3 177.71(17) . . . . ?
C82 O10 Cu3 O11 157.0(4) . . . . ?
Cu4 O10 Cu3 O11 -4.93(14) . . . . ?
C82 O10 Cu3 Cu4 162.0(5) . . . . ?
C79 O11 Cu3 O12 38.5(4) . . . . ?
Cu4 O11 Cu3 O12 -161.39(17) . . . . ?
C79 O11 Cu3 N3 -128.8(16) . . . . ?
Cu4 O11 Cu3 N3 31.3(17) . . . . ?
C79 O11 Cu3 O10 -155.1(4) . . . . ?
Cu4 O11 Cu3 O10 4.98(15) . . . . ?
C79 O11 Cu3 Cu4 -160.1(5) . . . . ?
C40 O9 Cu4 N5 3.3(4) . . . . ?
C40 O9 Cu4 O11 135.8(5) . . . . ?
C40 O9 Cu4 O10 -174.9(4) . . . . ?
C40 O9 Cu4 Cu3 170.5(4) . . . . ?
C100 N5 Cu4 O9 -1.2(4) . . . . ?
C77 N5 Cu4 O9 -177.9(4) . . . . ?
C100 N5 Cu4 O11 -168.2(4) . . . . ?
C77 N5 Cu4 O11 15.1(4) . . . . ?
C100 N5 Cu4 O10 159.4(17) . . . . ?
C77 N5 Cu4 O10 -17(2) . . . . ?
C100 N5 Cu4 Cu3 -166.3(3) . . . . ?
C77 N5 Cu4 Cu3 17.0(5) . . . . ?
C79 O11 Cu4 O9 -152.9(5) . . . . ?
Cu3 O11 Cu4 O9 45.8(6) . . . . ?
C79 O11 Cu4 N5 -20.7(4) . . . . ?
Cu3 O11 Cu4 N5 177.96(18) . . . . ?
C79 O11 Cu4 O10 156.3(4) . . . . ?
Cu3 O11 Cu4 O10 -4.97(15) . . . . ?
C79 O11 Cu4 Cu3 161.3(5) . . . . ?
C82 O10 Cu4 O9 37.3(4) . . . . ?
Cu3 O10 Cu4 O9 -161.47(18) . . . . ?
C82 O10 Cu4 N5 -123.4(19) . . . . ?
Cu3 O10 Cu4 N5 38(2) . . . . ?
C82 O10 Cu4 O11 -156.3(4) . . . . ?
Cu3 O10 Cu4 O11 4.98(15) . . . . ?
C82 O10 Cu4 Cu3 -161.2(5) . . . . ?
O12 Cu3 Cu4 O9 -140.5(2) . . . . ?
N3 Cu3 Cu4 O9 20.2(2) . . . . ?
O10 Cu3 Cu4 O9 23.5(2) . . . . ?
O11 Cu3 Cu4 O9 -164.2(2) . . . . ?
O12 Cu3 Cu4 N5 20.8(2) . . . . ?
N3 Cu3 Cu4 N5 -178.5(3) . . . . ?
O10 Cu3 Cu4 N5 -175.2(2) . . . . ?
O11 Cu3 Cu4 N5 -2.9(3) . . . . ?
O12 Cu3 Cu4 O11 23.8(2) . . . . ?
N3 Cu3 Cu4 O11 -175.6(2) . . . . ?
O10 Cu3 Cu4 O11 -172.3(2) . . . . ?
O12 Cu3 Cu4 O10 -164.0(2) . . . . ?
N3 Cu3 Cu4 O10 -3.3(2) . . . . ?
O11 Cu3 Cu4 O10 172.3(2) . . . . ?
C21 O5 Cu5 O8 158.4(7) . . . . ?
C21 O5 Cu5 O7 -169.6(5) . . . . ?
C21 O5 Cu5 N1 9.0(5) . . . . ?
C21 O5 Cu5 Cu6 179.8(4) . . . . ?
C65 O8 Cu5 O5 -148.8(7) . . . . ?
Cu6 O8 Cu5 O5 26.7(9) . . . . ?
C65 O8 Cu5 O7 178.3(4) . . . . ?
Cu6 O8 Cu5 O7 -6.21(16) . . . . ?
C65 O8 Cu5 N1 0.5(4) . . . . ?
Cu6 O8 Cu5 N1 175.97(19) . . . . ?
C65 O8 Cu5 Cu6 -175.4(5) . . . . ?
C60 O7 Cu5 O5 5.5(4) . . . . ?
Cu6 O7 Cu5 O5 -166.78(19) . . . . ?
C60 O7 Cu5 O8 178.6(4) . . . . ?
Cu6 O7 Cu5 O8 6.32(16) . . . . ?
C60 O7 Cu5 N1 -162.8(15) . . . . ?
Cu6 O7 Cu5 N1 25.0(17) . . . . ?
C60 O7 Cu5 Cu6 172.2(5) . . . . ?
C102 N1 Cu5 O5 -7.6(5) . . . . ?
C67 N1 Cu5 O5 171.0(4) . . . . ?
C102 N1 Cu5 O8 178.9(4) . . . . ?
C67 N1 Cu5 O8 -2.5(4) . . . . ?
C102 N1 Cu5 O7 160.6(14) . . . . ?
C67 N1 Cu5 O7 -20.8(18) . . . . ?
C102 N1 Cu5 Cu6 -177.5(3) . . . . ?
C67 N1 Cu5 Cu6 1.1(5) . . . . ?
C32 O6 Cu6 O7 170.6(6) . . . . ?
C32 O6 Cu6 N2 14.0(5) . . . . ?
C32 O6 Cu6 O8 -163.9(5) . . . . ?
C32 O6 Cu6 Cu5 -173.3(4) . . . . ?
C60 O7 Cu6 O6 -152.3(7) . . . . ?
Cu5 O7 Cu6 O6 20.1(9) . . . . ?
C60 O7 Cu6 N2 4.1(4) . . . . ?
Cu5 O7 Cu6 N2 176.56(19) . . . . ?
C60 O7 Cu6 O8 -178.6(4) . . . . ?
Cu5 O7 Cu6 O8 -6.18(16) . . . . ?
C60 O7 Cu6 Cu5 -172.4(5) . . . . ?
C101 N2 Cu6 O6 -9.6(5) . . . . ?
C62 N2 Cu6 O6 169.1(4) . . . . ?
C101 N2 Cu6 O7 175.4(4) . . . . ?
C62 N2 Cu6 O7 -5.9(4) . . . . ?
C101 N2 Cu6 O8 150.9(14) . . . . ?
C62 N2 Cu6 O8 -30.3(18) . . . . ?
C101 N2 Cu6 Cu5 178.5(3) . . . . ?
C62 N2 Cu6 Cu5 -2.7(5) . . . . ?
C65 O8 Cu6 O6 7.3(4) . . . . ?
Cu5 O8 Cu6 O6 -168.11(19) . . . . ?
C65 O8 Cu6 O7 -178.3(4) . . . . ?
Cu5 O8 Cu6 O7 6.33(16) . . . . ?
C65 O8 Cu6 N2 -153.3(15) . . . . ?
Cu5 O8 Cu6 N2 31.3(16) . . . . ?
C65 O8 Cu6 Cu5 175.4(5) . . . . ?
O5 Cu5 Cu6 O6 -157.3(2) . . . . ?
O8 Cu5 Cu6 O6 15.3(2) . . . . ?
O7 Cu5 Cu6 O6 -174.5(2) . . . . ?
N1 Cu5 Cu6 O6 9.6(3) . . . . ?
O5 Cu5 Cu6 O7 17.2(2) . . . . ?
O8 Cu5 Cu6 O7 -170.2(2) . . . . ?
N1 Cu5 Cu6 O7 -175.9(3) . . . . ?
O5 Cu5 Cu6 N2 12.2(3) . . . . ?
O8 Cu5 Cu6 N2 -175.1(3) . . . . ?
O7 Cu5 Cu6 N2 -4.9(3) . . . . ?
N1 Cu5 Cu6 N2 179.1(3) . . . . ?
O5 Cu5 Cu6 O8 -172.6(3) . . . . ?
O7 Cu5 Cu6 O8 170.2(2) . . . . ?
N1 Cu5 Cu6 O8 -5.7(3) . . . . ?
